data_7032165
loop_
_publ_author_name
'Morishima, Yui'
'Young, David James'
'Fujisawa, Kiyoshi'

_publ_section_title
;
 Structure and photoluminescence of silver(i) trinuclear halopyrazolato
 complexes.
;
_journal_issue 42
_journal_name_full 'Dalton transactions (Cambridge, England : 2003)'
_journal_page_first 15915
_journal_page_last 15928
_journal_paper_doi 10.1039/c4dt01978d
_journal_volume 43
_journal_year 2014
_chemical_formula_moiety 'C57 H92.50 Ag6 Cl6 N12 O0.75'
_chemical_formula_sum 'C57 H92.5 Ag6 Cl6 N12 O0.75'
_chemical_formula_weight 1817.86
_space_group_IT_number 14
_symmetry_cell_setting monoclinic
_symmetry_Int_Tables_number 14
_symmetry_space_group_name_Hall '-P 2ybc'
_symmetry_space_group_name_H-M 'P 1 21/c 1'
_atom_sites_solution_hydrogens geom
_atom_sites_solution_primary direct
_atom_sites_solution_secondary difmap
_cell_angle_alpha 90.0000
_cell_angle_beta 99.3800(11)
_cell_angle_gamma 90.0000
_cell_formula_units_Z 4
_cell_length_a 10.2520(11)
_cell_length_b 29.4123(18)
_cell_length_c 27.446(3)
_cell_measurement_reflns_used 414
_cell_measurement_temperature 206
_cell_measurement_theta_max 27.50
_cell_measurement_theta_min 3.00
_cell_volume 8165.3(13)
_computing_cell_refinement CrystalClear
_computing_data_collection 'CrystalClear (Rigaku Corp., 2000)'
_computing_data_reduction CrystalClear
_computing_molecular_graphics 'CrystalStructure 4.0'
_computing_publication_material 'CrystalStructure 4.0 (Rigaku, 2010)'
_computing_structure_refinement 'CRYSTALS (Carruthers, et al., 1999)'
_computing_structure_solution SIR97
_diffrn_ambient_temperature 206
_diffrn_detector_area_resol_mean 7.315
_diffrn_measured_fraction_theta_full 0.986
_diffrn_measured_fraction_theta_max 0.986
_diffrn_measurement_device_type 'Rigaku Mercury70'
_diffrn_measurement_method \w
_diffrn_radiation_type 'Mo K\a'
_diffrn_radiation_wavelength 0.71070
_diffrn_reflns_av_R_equivalents 0.0512
_diffrn_reflns_limit_h_max 9
_diffrn_reflns_limit_h_min -13
_diffrn_reflns_limit_k_max 38
_diffrn_reflns_limit_k_min -34
_diffrn_reflns_limit_l_max 35
_diffrn_reflns_limit_l_min -28
_diffrn_reflns_number 63254
_diffrn_reflns_theta_full 27.48
_diffrn_reflns_theta_max 27.48
_diffrn_standards_number 0
_exptl_absorpt_coefficient_mu 1.642
_exptl_absorpt_correction_T_max 0.921
_exptl_absorpt_correction_T_min 0.710
_exptl_absorpt_correction_type multi-scan
_exptl_absorpt_process_details 'REQAB (Rigaku, 1998)'
_exptl_crystal_colour colorless
_exptl_crystal_density_diffrn 1.479
_exptl_crystal_density_method 'not measured'
_exptl_crystal_description chip
_exptl_crystal_F_000 3634.00
_exptl_crystal_size_max 0.200
_exptl_crystal_size_mid 0.080
_exptl_crystal_size_min 0.050
_refine_diff_density_max 1.680
_refine_diff_density_min -0.691
_refine_ls_extinction_method none
_refine_ls_goodness_of_fit_ref 1.854
_refine_ls_hydrogen_treatment constr
_refine_ls_number_parameters 823
_refine_ls_number_reflns 7487
_refine_ls_R_factor_gt 0.0603
_refine_ls_shift/su_max 0.000
_refine_ls_structure_factor_coef Fsqd
_refine_ls_weighting_details 'w = 1/\s^2^(Fo^2^)'
_refine_ls_weighting_scheme sigma
_refine_ls_wR_factor_ref 0.1335
_reflns_number_gt 7487
_reflns_number_total 18485
_reflns_threshold_expression F^2^>3.0\s(F^2^)
_cod_data_source_file c4dt01978d2.cif
_cod_data_source_block '_[Ag(L1Cl)]2'
_cod_depositor_comments 'Adding full bibliography for 7032165--7032168.cif.'
_cod_original_cell_volume 8165.2(12)
_cod_original_formula_sum 'C57 H92.50 Ag6 Cl6 N12 O0.75'
_cod_database_code 7032165

loop_
_symmetry_equiv_pos_site_id
_symmetry_equiv_pos_as_xyz
1 +X,+Y,+Z
2 -X,1/2+Y,1/2-Z
3 -X,-Y,-Z
4 +X,1/2-Y,1/2+Z

loop_
_atom_site_label
_atom_site_type_symbol
_atom_site_fract_x
_atom_site_fract_y
_atom_site_fract_z
_atom_site_U_iso_or_equiv
_atom_site_adp_type
_atom_site_occupancy
_atom_site_symmetry_multiplicity
_atom_site_calc_flag
_atom_site_refinement_flags
Ag1 Ag 0.99234(11) 0.10099(4) 0.76618(4) 0.0495(4) Uani 1.0 4 d .
Ag2 Ag 0.96969(11) 0.20927(4) 0.72048(4) 0.0507(4) Uani 1.0 4 d .
Ag3 Ag 0.94272(10) 0.11745(4) 0.63878(4) 0.0513(4) Uani 1.0 4 d .
Ag4 Ag 0.70673(11) 0.13198(4) 0.77283(4) 0.0563(4) Uani 1.0 4 d .
Ag5 Ag 0.67172(10) 0.20136(4) 0.67279(4) 0.0469(4) Uani 1.0 4 d .
Ag6 Ag 0.66239(10) 0.08520(4) 0.65224(4) 0.0470(4) Uani 1.0 4 d .
Cl1 Cl 1.2213(5) 0.21861(16) 0.92824(15) 0.0786(17) Uani 1.0 4 d .
Cl2 Cl 1.0279(5) 0.28043(16) 0.52576(17) 0.0825(17) Uani 1.0 4 d .
Cl3 Cl 1.0855(5) -0.07263(14) 0.67500(17) 0.0785(16) Uani 1.0 4 d .
Cl4 Cl 0.6173(5) 0.31675(19) 0.84206(19) 0.105(2) Uani 1.0 4 d .
Cl5 Cl 0.4716(5) 0.17505(16) 0.46258(15) 0.0804(17) Uani 1.0 4 d .
Cl6 Cl 0.6047(5) -0.06049(16) 0.79391(18) 0.0910(19) Uani 1.0 4 d .
O71 O 0.327(4) 0.3117(14) 0.2304(15) 0.063(12) Uiso 0.2500 4 d .
O72 O 0.337(5) 0.3916(16) 0.2252(18) 0.092(15) Uiso 0.2500 4 d .
O73 O 0.326(4) 0.3474(15) 0.1659(16) 0.075(13) Uiso 0.2500 4 d .
N11 N 1.0276(12) 0.1551(4) 0.8147(5) 0.053(5) Uani 1.0 4 d .
N12 N 1.0256(11) 0.1991(4) 0.7958(4) 0.048(4) Uani 1.0 4 d .
N21 N 0.9509(11) 0.2193(4) 0.6446(5) 0.049(4) Uani 1.0 4 d .
N22 N 0.9515(11) 0.1828(4) 0.6125(5) 0.050(5) Uani 1.0 4 d .
N31 N 0.9644(10) 0.0521(4) 0.6673(5) 0.051(5) Uani 1.0 4 d .
N32 N 0.9920(11) 0.0466(4) 0.7191(5) 0.047(4) Uani 1.0 4 d .
N41 N 0.6906(11) 0.2009(5) 0.7842(5) 0.053(5) Uani 1.0 4 d .
N42 N 0.6860(11) 0.2302(5) 0.7428(5) 0.051(5) Uani 1.0 4 d .
N51 N 0.6240(11) 0.1756(4) 0.6014(4) 0.042(4) Uani 1.0 4 d .
N52 N 0.6285(10) 0.1294(4) 0.5916(4) 0.039(4) Uani 1.0 4 d .
N61 N 0.6670(11) 0.0439(5) 0.7135(5) 0.055(5) Uani 1.0 4 d .
N62 N 0.6946(12) 0.0628(5) 0.7612(5) 0.057(5) Uani 1.0 4 d .
C11 C 1.2515(19) 0.0959(7) 0.8963(8) 0.115(10) Uani 1.0 4 d .
C12 C 1.053(3) 0.1129(7) 0.9368(8) 0.117(10) Uani 1.0 4 d .
C13 C 1.1140(18) 0.1126(6) 0.8919(7) 0.074(7) Uani 1.0 4 d .
C14 C 1.0946(15) 0.1554(6) 0.8613(6) 0.053(6) Uani 1.0 4 d .
C15 C 1.1330(14) 0.2003(6) 0.8730(5) 0.050(5) Uani 1.0 4 d .
C16 C 1.0895(14) 0.2270(6) 0.8315(6) 0.051(5) Uani 1.0 4 d .
C17 C 1.1004(18) 0.2760(6) 0.8208(7) 0.072(7) Uani 1.0 4 d .
C18 C 1.2367(19) 0.2923(6) 0.8205(8) 0.107(9) Uani 1.0 4 d .
C19 C 1.030(2) 0.3041(6) 0.8535(8) 0.113(9) Uani 1.0 4 d .
C21 C 1.127(2) 0.3195(7) 0.6564(8) 0.123(10) Uani 1.0 4 d .
C22 C 0.8836(18) 0.3365(6) 0.6198(7) 0.103(8) Uani 1.0 4 d .
C23 C 0.9796(17) 0.3015(6) 0.6454(6) 0.070(7) Uani 1.0 4 d .
C24 C 0.9755(14) 0.2567(5) 0.6187(7) 0.053(6) Uani 1.0 4 d .
C25 C 0.9935(14) 0.2439(6) 0.5718(6) 0.056(6) Uani 1.0 4 d .
C26 C 0.9776(15) 0.1979(6) 0.5686(6) 0.055(6) Uani 1.0 4 d .
C27 C 0.9846(17) 0.1650(7) 0.5272(7) 0.071(7) Uani 1.0 4 d .
C28 C 0.8855(18) 0.1742(7) 0.4828(7) 0.097(8) Uani 1.0 4 d .
C29 C 1.1139(18) 0.1637(8) 0.5130(7) 0.114(10) Uani 1.0 4 d .
C31 C 1.1029(18) -0.0000(10) 0.5688(8) 0.158(12) Uani 1.0 4 d .
C32 C 0.867(2) -0.0271(7) 0.5712(6) 0.111(9) Uani 1.0 4 d .
C33 C 0.9733(17) 0.0093(6) 0.5884(6) 0.078(7) Uani 1.0 4 d .
C34 C 0.9901(14) 0.0131(6) 0.6451(6) 0.053(6) Uani 1.0 4 d .
C35 C 1.0358(15) -0.0177(5) 0.6843(6) 0.057(6) Uani 1.0 4 d .
C36 C 1.0348(14) 0.0040(5) 0.7298(6) 0.049(5) Uani 1.0 4 d .
C37 C 1.0747(16) -0.0117(5) 0.7815(6) 0.065(6) Uani 1.0 4 d .
C38 C 1.2268(17) -0.0184(6) 0.7920(7) 0.096(8) Uani 1.0 4 d .
C39 C 0.9985(16) -0.0526(6) 0.7938(6) 0.078(7) Uani 1.0 4 d .
C41 C 0.7810(19) 0.1973(9) 0.9042(8) 0.137(11) Uani 1.0 4 d .
C42 C 0.5470(19) 0.1860(8) 0.8807(8) 0.115(10) Uani 1.0 4 d .
C43 C 0.667(2) 0.2042(9) 0.8731(7) 0.115(10) Uani 1.0 4 d .
C44 C 0.6694(16) 0.2269(8) 0.8234(6) 0.068(7) Uani 1.0 4 d .
C45 C 0.6523(16) 0.2710(8) 0.8053(8) 0.078(8) Uani 1.0 4 d .
C46 C 0.6619(15) 0.2738(7) 0.7556(7) 0.067(7) Uani 1.0 4 d .
C47 C 0.6496(18) 0.3092(6) 0.7178(7) 0.070(7) Uani 1.0 4 d .
C48 C 0.734(2) 0.3489(6) 0.7335(7) 0.104(9) Uani 1.0 4 d .
C49 C 0.502(2) 0.3212(7) 0.7032(8) 0.113(9) Uani 1.0 4 d .
C51 C 0.6207(18) 0.2693(6) 0.5202(7) 0.093(8) Uani 1.0 4 d .
C52 C 0.4039(16) 0.2596(6) 0.5543(7) 0.087(8) Uani 1.0 4 d .
C53 C 0.5532(16) 0.2464(5) 0.5597(6) 0.062(6) Uani 1.0 4 d .
C54 C 0.5724(13) 0.1968(5) 0.5600(5) 0.044(5) Uani 1.0 4 d .
C55 C 0.5435(13) 0.1646(6) 0.5234(5) 0.046(5) Uani 1.0 4 d .
C56 C 0.5786(13) 0.1231(6) 0.5436(5) 0.045(5) Uani 1.0 4 d .
C57 C 0.5677(15) 0.0769(5) 0.5225(6) 0.055(6) Uani 1.0 4 d .
C58 C 0.650(2) 0.0714(6) 0.4819(7) 0.106(9) Uani 1.0 4 d .
C59 C 0.4275(17) 0.0630(6) 0.5014(8) 0.105(8) Uani 1.0 4 d .
C61 C 0.447(2) -0.0423(7) 0.6673(8) 0.110(9) Uani 1.0 4 d .
C62 C 0.6882(19) -0.0695(6) 0.6724(7) 0.095(8) Uani 1.0 4 d .
C63 C 0.5963(15) -0.0281(6) 0.6720(6) 0.063(6) Uani 1.0 4 d .
C64 C 0.6329(15) 0.0005(6) 0.7172(7) 0.058(6) Uani 1.0 4 d .
C65 C 0.6385(16) -0.0088(6) 0.7676(7) 0.068(7) Uani 1.0 4 d .
C66 C 0.6786(16) 0.0300(6) 0.7946(7) 0.069(7) Uani 1.0 4 d .
C67 C 0.701(2) 0.0414(7) 0.8509(7) 0.091(8) Uani 1.0 4 d .
C68 C 0.5671(19) 0.0435(7) 0.8682(7) 0.109(9) Uani 1.0 4 d .
C69 C 0.8092(19) 0.0147(8) 0.8784(7) 0.126(10) Uani 1.0 4 d .
C71 C 0.880(4) 0.0391(12) 0.0411(13) 0.075(11) Uiso 0.5000 4 d .
C72 C 0.771(7) 0.0520(19) 0.032(2) 0.14(2) Uiso 0.5000 4 d .
C73 C 0.676(6) 0.0590(18) 0.0425(19) 0.134(19) Uiso 0.5000 4 d .
C74 C 0.525(5) 0.0766(14) 0.0350(15) 0.100(13) Uiso 0.5000 4 d .
C75 C 0.434(5) 0.0905(14) 0.0629(16) 0.104(14) Uiso 0.5000 4 d .
C76 C 0.313(4) 0.1010(11) 0.0584(12) 0.065(9) Uiso 0.5000 4 d .
H1 H 1.3111 0.1208 0.9020 0.1367 Uiso 1.0 4 calc R
H2 H 1.2624 0.0810 0.8665 0.1367 Uiso 1.0 4 calc R
H3 H 1.2693 0.0751 0.9230 0.1367 Uiso 1.0 4 calc R
H4 H 1.0143 0.0841 0.9408 0.1468 Uiso 1.0 4 calc R
H5 H 0.9863 0.1357 0.9339 0.1468 Uiso 1.0 4 calc R
H6 H 1.1184 0.1192 0.9646 0.1468 Uiso 1.0 4 calc R
H7 H 1.0634 0.0909 0.8712 0.0902 Uiso 1.0 4 calc R
H8 H 1.0546 0.2805 0.7882 0.0882 Uiso 1.0 4 calc R
H9 H 1.2738 0.3023 0.8528 0.1326 Uiso 1.0 4 calc R
H10 H 1.2367 0.3168 0.7979 0.1326 Uiso 1.0 4 calc R
H11 H 1.2878 0.2679 0.8110 0.1326 Uiso 1.0 4 calc R
H12 H 0.9392 0.3069 0.8395 0.1346 Uiso 1.0 4 calc R
H13 H 1.0694 0.3334 0.8570 0.1346 Uiso 1.0 4 calc R
H14 H 1.0372 0.2901 0.8850 0.1346 Uiso 1.0 4 calc R
H15 H 1.1733 0.3117 0.6303 0.1438 Uiso 1.0 4 calc R
H16 H 1.1705 0.3064 0.6863 0.1438 Uiso 1.0 4 calc R
H17 H 1.1255 0.3516 0.6598 0.1438 Uiso 1.0 4 calc R
H18 H 0.8510 0.3555 0.6431 0.1204 Uiso 1.0 4 calc R
H19 H 0.8118 0.3210 0.6005 0.1204 Uiso 1.0 4 calc R
H20 H 0.9281 0.3545 0.5989 0.1204 Uiso 1.0 4 calc R
H21 H 0.9520 0.2964 0.6764 0.0831 Uiso 1.0 4 calc R
H22 H 0.9675 0.1355 0.5387 0.0859 Uiso 1.0 4 calc R
H23 H 0.8045 0.1596 0.4856 0.1182 Uiso 1.0 4 calc R
H24 H 0.9179 0.1629 0.4546 0.1182 Uiso 1.0 4 calc R
H25 H 0.8714 0.2061 0.4794 0.1182 Uiso 1.0 4 calc R
H26 H 1.1164 0.1856 0.4878 0.1370 Uiso 1.0 4 calc R
H27 H 1.1297 0.1343 0.5008 0.1370 Uiso 1.0 4 calc R
H28 H 1.1801 0.1706 0.5405 0.1370 Uiso 1.0 4 calc R
H29 H 1.1610 -0.0168 0.5928 0.1932 Uiso 1.0 4 calc R
H30 H 1.1432 0.0280 0.5625 0.1932 Uiso 1.0 4 calc R
H31 H 1.0846 -0.0171 0.5391 0.1932 Uiso 1.0 4 calc R
H32 H 0.8200 -0.0193 0.5395 0.1296 Uiso 1.0 4 calc R
H33 H 0.8073 -0.0288 0.5941 0.1296 Uiso 1.0 4 calc R
H34 H 0.9088 -0.0558 0.5694 0.1296 Uiso 1.0 4 calc R
H35 H 0.9399 0.0377 0.5753 0.0914 Uiso 1.0 4 calc R
H36 H 1.0550 0.0124 0.8023 0.0738 Uiso 1.0 4 calc R
H37 H 1.2475 -0.0488 0.7844 0.1068 Uiso 1.0 4 calc R
H38 H 1.2592 -0.0124 0.8258 0.1068 Uiso 1.0 4 calc R
H39 H 1.2668 0.0020 0.7719 0.1068 Uiso 1.0 4 calc R
H40 H 0.9199 -0.0427 0.8047 0.0934 Uiso 1.0 4 calc R
H41 H 1.0496 -0.0702 0.8190 0.0934 Uiso 1.0 4 calc R
H42 H 0.9762 -0.0706 0.7649 0.0934 Uiso 1.0 4 calc R
H43 H 0.7930 0.2202 0.9289 0.1626 Uiso 1.0 4 calc R
H44 H 0.8523 0.1982 0.8860 0.1626 Uiso 1.0 4 calc R
H45 H 0.7783 0.1683 0.9193 0.1626 Uiso 1.0 4 calc R
H46 H 0.5280 0.1575 0.8650 0.1400 Uiso 1.0 4 calc R
H47 H 0.4800 0.2072 0.8680 0.1400 Uiso 1.0 4 calc R
H48 H 0.5496 0.1828 0.9153 0.1400 Uiso 1.0 4 calc R
H49 H 0.6549 0.2325 0.8885 0.1361 Uiso 1.0 4 calc R
H50 H 0.6773 0.2970 0.6891 0.0830 Uiso 1.0 4 calc R
H51 H 0.6847 0.3702 0.7492 0.1259 Uiso 1.0 4 calc R
H52 H 0.7613 0.3627 0.7055 0.1259 Uiso 1.0 4 calc R
H53 H 0.8098 0.3397 0.7561 0.1259 Uiso 1.0 4 calc R
H54 H 0.4608 0.3020 0.6774 0.1291 Uiso 1.0 4 calc R
H55 H 0.4934 0.3520 0.6926 0.1291 Uiso 1.0 4 calc R
H56 H 0.4602 0.3173 0.7314 0.1291 Uiso 1.0 4 calc R
H57 H 0.6164 0.2504 0.4919 0.1137 Uiso 1.0 4 calc R
H58 H 0.7106 0.2753 0.5333 0.1137 Uiso 1.0 4 calc R
H59 H 0.5763 0.2971 0.5111 0.1137 Uiso 1.0 4 calc R
H60 H 0.3930 0.2862 0.5729 0.1064 Uiso 1.0 4 calc R
H61 H 0.3551 0.2354 0.5654 0.1063 Uiso 1.0 4 calc R
H62 H 0.3725 0.2653 0.5203 0.1064 Uiso 1.0 4 calc R
H63 H 0.5931 0.2576 0.5910 0.0741 Uiso 1.0 4 calc R
H64 H 0.5997 0.0565 0.5486 0.0659 Uiso 1.0 4 calc R
H65 H 0.5997 0.0785 0.4506 0.1310 Uiso 1.0 4 calc R
H66 H 0.6796 0.0408 0.4819 0.1310 Uiso 1.0 4 calc R
H67 H 0.7243 0.0911 0.4883 0.1310 Uiso 1.0 4 calc R
H68 H 0.3875 0.0497 0.5269 0.1214 Uiso 1.0 4 calc R
H69 H 0.4290 0.0414 0.4757 0.1214 Uiso 1.0 4 calc R
H70 H 0.3781 0.0889 0.4886 0.1214 Uiso 1.0 4 calc R
H71 H 0.4098 -0.0454 0.6334 0.1288 Uiso 1.0 4 calc R
H72 H 0.3996 -0.0199 0.6822 0.1288 Uiso 1.0 4 calc R
H73 H 0.4418 -0.0706 0.6836 0.1289 Uiso 1.0 4 calc R
H74 H 0.7170 -0.0782 0.7058 0.1175 Uiso 1.0 4 calc R
H75 H 0.7625 -0.0614 0.6577 0.1176 Uiso 1.0 4 calc R
H76 H 0.6429 -0.0942 0.6549 0.1175 Uiso 1.0 4 calc R
H77 H 0.6059 -0.0099 0.6442 0.0751 Uiso 1.0 4 calc R
H78 H 0.7306 0.0720 0.8522 0.1093 Uiso 1.0 4 calc R
H79 H 0.5303 0.0730 0.8627 0.1354 Uiso 1.0 4 calc R
H80 H 0.5775 0.0365 0.9024 0.1354 Uiso 1.0 4 calc R
H81 H 0.5097 0.0218 0.8501 0.1354 Uiso 1.0 4 calc R
H82 H 0.7753 -0.0120 0.8914 0.1459 Uiso 1.0 4 calc R
H83 H 0.8527 0.0328 0.9048 0.1459 Uiso 1.0 4 calc R
H84 H 0.8702 0.0064 0.8574 0.1459 Uiso 1.0 4 calc R

loop_
_atom_site_aniso_label
_atom_site_aniso_U_11
_atom_site_aniso_U_22
_atom_site_aniso_U_33
_atom_site_aniso_U_12
_atom_site_aniso_U_13
_atom_site_aniso_U_23
Ag1 0.0508(7) 0.0435(7) 0.0543(9) 0.0019(6) 0.0084(6) -0.0003(6)
Ag2 0.0470(7) 0.0556(8) 0.0481(8) 0.0004(6) 0.0039(5) 0.0078(6)
Ag3 0.0418(7) 0.0513(8) 0.0601(9) -0.0002(6) 0.0063(6) 0.0144(6)
Ag4 0.0457(7) 0.0619(9) 0.0597(9) -0.0005(6) 0.0042(6) 0.0069(7)
Ag5 0.0460(7) 0.0488(7) 0.0447(7) -0.0045(6) 0.0041(5) -0.0076(6)
Ag6 0.0423(7) 0.0480(8) 0.0500(8) -0.0014(5) 0.0056(5) 0.0074(6)
Cl1 0.084(4) 0.101(4) 0.048(3) -0.003(3) 0.004(3) -0.019(3)
Cl2 0.100(4) 0.082(4) 0.071(4) -0.012(3) 0.026(3) 0.029(3)
Cl3 0.098(4) 0.049(3) 0.087(4) 0.008(3) 0.009(3) -0.013(3)
Cl4 0.109(4) 0.115(5) 0.099(5) -0.017(4) 0.036(4) -0.064(4)
Cl5 0.106(4) 0.088(4) 0.041(3) 0.004(3) -0.005(3) 0.006(3)
Cl6 0.114(4) 0.068(4) 0.094(4) -0.002(3) 0.026(3) 0.034(3)
N11 0.064(9) 0.048(9) 0.045(9) 0.011(7) 0.010(7) -0.003(7)
N12 0.058(8) 0.045(8) 0.040(8) -0.002(6) 0.003(6) 0.011(6)
N21 0.043(8) 0.046(9) 0.057(9) -0.001(6) 0.006(6) 0.010(7)
N22 0.046(8) 0.047(9) 0.057(9) -0.003(6) 0.006(6) 0.014(7)
N31 0.035(7) 0.051(9) 0.066(10) -0.005(6) 0.005(6) 0.007(7)
N32 0.049(8) 0.042(8) 0.048(9) -0.000(6) 0.001(6) 0.001(7)
N41 0.045(8) 0.066(10) 0.048(9) -0.012(7) 0.004(6) -0.001(8)
N42 0.033(7) 0.074(10) 0.047(9) -0.010(6) 0.005(6) -0.012(8)
N51 0.049(8) 0.036(8) 0.043(8) -0.003(6) 0.010(6) 0.001(6)
N52 0.039(7) 0.041(8) 0.037(8) -0.003(5) 0.007(5) 0.004(6)
N61 0.050(8) 0.052(9) 0.060(10) 0.001(7) 0.000(7) 0.014(8)
N62 0.067(9) 0.056(9) 0.050(10) 0.010(7) 0.014(7) 0.020(8)
C11 0.105(17) 0.107(18) 0.13(2) 0.031(14) 0.011(14) 0.042(14)
C12 0.17(3) 0.106(19) 0.093(17) 0.007(15) 0.066(16) 0.039(14)
C13 0.102(15) 0.054(12) 0.070(14) 0.029(10) 0.024(11) 0.030(10)
C14 0.060(11) 0.070(13) 0.032(10) 0.014(9) 0.016(8) -0.003(9)
C15 0.051(10) 0.065(12) 0.036(10) 0.005(8) 0.010(7) -0.008(9)
C16 0.048(10) 0.053(11) 0.053(11) -0.001(8) 0.009(8) -0.013(9)
C17 0.106(15) 0.043(11) 0.072(14) -0.011(10) 0.029(11) -0.008(10)
C18 0.112(17) 0.068(15) 0.15(3) -0.027(12) 0.050(15) -0.005(13)
C19 0.14(2) 0.055(14) 0.14(2) 0.012(13) 0.019(16) -0.012(13)
C21 0.120(19) 0.093(18) 0.15(3) -0.021(14) -0.005(15) -0.009(15)
C22 0.098(16) 0.075(15) 0.128(19) 0.024(12) -0.003(13) 0.031(13)
C23 0.087(13) 0.060(13) 0.061(12) -0.005(10) 0.003(9) 0.005(10)
C24 0.047(10) 0.042(11) 0.067(13) 0.003(7) 0.004(8) 0.022(9)
C25 0.052(10) 0.065(12) 0.051(12) 0.001(8) 0.014(8) 0.023(9)
C26 0.061(11) 0.043(11) 0.058(12) -0.004(8) 0.007(8) 0.007(9)
C27 0.070(13) 0.083(14) 0.062(13) 0.006(10) 0.012(10) 0.010(11)
C28 0.098(16) 0.122(19) 0.075(15) -0.030(13) 0.024(12) -0.024(12)
C29 0.077(15) 0.17(3) 0.094(17) 0.032(14) 0.012(12) -0.029(15)
C31 0.060(14) 0.33(4) 0.090(18) 0.005(18) 0.043(13) 0.01(2)
C32 0.149(19) 0.133(19) 0.043(13) -0.052(16) -0.012(12) -0.008(12)
C33 0.090(14) 0.086(15) 0.053(13) -0.024(11) -0.003(10) -0.018(10)
C34 0.048(10) 0.046(11) 0.064(12) -0.009(8) 0.006(8) -0.007(9)
C35 0.068(11) 0.033(9) 0.065(12) 0.004(8) -0.003(9) -0.000(9)
C36 0.054(10) 0.032(9) 0.055(11) 0.003(7) -0.010(8) -0.007(8)
C37 0.099(14) 0.029(10) 0.056(12) 0.012(9) -0.018(10) -0.001(8)
C38 0.104(15) 0.081(14) 0.083(15) 0.002(11) -0.047(11) 0.026(11)
C39 0.083(13) 0.077(14) 0.074(14) 0.005(10) 0.008(10) 0.027(10)
C41 0.067(15) 0.23(3) 0.11(2) 0.027(16) 0.005(13) 0.065(18)
C42 0.084(16) 0.16(3) 0.106(19) -0.026(15) 0.031(13) 0.034(15)
C43 0.097(17) 0.19(3) 0.053(14) -0.065(17) -0.007(12) 0.023(14)
C44 0.060(11) 0.100(16) 0.041(12) -0.015(10) 0.004(8) -0.026(11)
C45 0.058(12) 0.090(16) 0.087(16) -0.017(10) 0.019(10) -0.048(13)
C46 0.052(11) 0.078(14) 0.076(15) -0.010(9) 0.022(9) -0.050(12)
C47 0.102(15) 0.038(11) 0.068(13) -0.008(10) 0.009(10) 0.004(9)
C48 0.144(19) 0.060(13) 0.110(18) -0.042(13) 0.025(14) -0.015(12)
C49 0.128(19) 0.059(14) 0.13(2) 0.005(13) -0.023(15) 0.016(12)
C51 0.115(16) 0.041(11) 0.129(19) 0.000(10) 0.039(14) 0.014(11)
C52 0.085(14) 0.047(12) 0.134(19) 0.014(10) 0.030(12) 0.015(11)
C53 0.084(13) 0.044(11) 0.058(12) -0.004(9) 0.010(9) 0.005(9)
C54 0.045(9) 0.052(11) 0.035(9) -0.005(7) 0.008(7) 0.006(8)
C55 0.046(9) 0.062(11) 0.028(9) -0.003(8) -0.002(7) 0.005(8)
C56 0.042(9) 0.062(11) 0.028(9) 0.010(7) -0.005(7) 0.001(8)
C57 0.066(11) 0.057(11) 0.042(10) -0.009(8) 0.005(8) -0.017(8)
C58 0.18(3) 0.053(13) 0.094(17) -0.014(13) 0.052(16) -0.040(11)
C59 0.097(16) 0.060(13) 0.15(2) -0.007(11) -0.015(14) -0.023(12)
C61 0.127(19) 0.073(15) 0.122(19) -0.003(13) -0.000(14) -0.015(13)
C62 0.130(18) 0.062(13) 0.102(17) 0.016(12) 0.041(13) -0.002(11)
C63 0.065(11) 0.063(12) 0.061(12) -0.013(9) 0.009(9) 0.002(9)
C64 0.061(11) 0.050(12) 0.060(13) -0.000(8) 0.008(9) 0.018(10)
C65 0.078(12) 0.045(12) 0.080(14) 0.002(9) 0.009(10) 0.023(10)
C66 0.071(12) 0.052(12) 0.086(15) 0.005(9) 0.019(10) 0.023(11)
C67 0.139(19) 0.092(16) 0.042(12) 0.037(13) 0.016(12) 0.027(11)
C68 0.097(16) 0.15(3) 0.089(17) 0.002(14) 0.054(13) -0.030(14)
C69 0.097(16) 0.18(3) 0.087(17) 0.019(16) -0.028(13) 0.022(15)

loop_
_atom_type_symbol
_atom_type_description
_atom_type_scat_dispersion_real
_atom_type_scat_dispersion_imag
_atom_type_scat_source
C C 0.0033 0.0016
;
International Tables for Crystallography
(1992, Vol. C, Tables 4.2.6.8 and 6.1.1.4)
;
H H 0.0000 0.0000
;
International Tables for Crystallography
(1992, Vol. C, Table 6.1.1.4)
;
Ag Ag -0.8971 1.1015
;
International Tables for Crystallography
(1992, Vol. C, Tables 4.2.6.8 and 6.1.1.4)
;
Cl Cl 0.1484 0.1585
;
International Tables for Crystallography
(1992, Vol. C, Tables 4.2.6.8 and 6.1.1.4)
;
N N 0.0061 0.0033
;
International Tables for Crystallography
(1992, Vol. C, Tables 4.2.6.8 and 6.1.1.4)
;
O O 0.0106 0.0060
;
International Tables for Crystallography
(1992, Vol. C, Tables 4.2.6.8 and 6.1.1.4)
;

loop_
_geom_angle_atom_site_label_1
_geom_angle_atom_site_label_2
_geom_angle_atom_site_label_3
_geom_angle
_geom_angle_publ_flag
Ag4 Ag1 N11 78.7(4) yes
Ag4 Ag1 N32 111.1(3) yes
N11 Ag1 N32 170.2(5) yes
Ag5 Ag2 N12 119.9(4) yes
Ag5 Ag2 N21 70.6(3) yes
N12 Ag2 N21 169.4(5) yes
Ag6 Ag3 N22 114.9(3) yes
Ag6 Ag3 N31 73.5(3) yes
N22 Ag3 N31 171.5(5) yes
Ag1 Ag4 N41 113.4(3) yes
Ag1 Ag4 N62 74.6(4) yes
N41 Ag4 N62 172.0(5) yes
Ag2 Ag5 N42 70.5(3) yes
Ag2 Ag5 N51 118.9(3) yes
N42 Ag5 N51 170.4(5) yes
Ag3 Ag6 N52 75.7(3) yes
Ag3 Ag6 N61 112.2(3) yes
N52 Ag6 N61 171.4(5) yes
Ag1 N11 N12 119.0(9) yes
Ag1 N11 C14 128.5(10) yes
N12 N11 C14 108.8(12) yes
Ag2 N12 N11 119.3(9) yes
Ag2 N12 C16 130.7(11) yes
N11 N12 C16 108.4(11) yes
Ag2 N21 N22 121.1(9) yes
Ag2 N21 C24 130.1(10) yes
N22 N21 C24 105.9(12) yes
Ag3 N22 N21 119.6(10) yes
Ag3 N22 C26 130.2(11) yes
N21 N22 C26 109.5(12) yes
Ag3 N31 N32 118.4(9) yes
Ag3 N31 C34 129.6(11) yes
N32 N31 C34 109.7(12) yes
Ag1 N32 N31 121.6(9) yes
Ag1 N32 C36 128.4(10) yes
N31 N32 C36 109.2(12) yes
Ag4 N41 N42 117.9(10) yes
Ag4 N41 C44 134.1(12) yes
N42 N41 C44 107.6(13) yes
Ag5 N42 N41 118.7(10) yes
Ag5 N42 C46 129.2(11) yes
N41 N42 C46 110.4(13) yes
Ag5 N51 N52 121.9(8) yes
Ag5 N51 C54 129.3(10) yes
N52 N51 C54 108.4(11) yes
Ag6 N52 N51 117.4(8) yes
Ag6 N52 C56 132.8(10) yes
N51 N52 C56 107.8(11) yes
Ag6 N61 N62 119.9(9) yes
Ag6 N61 C64 130.9(11) yes
N62 N61 C64 108.8(13) yes
Ag4 N62 N61 122.2(10) yes
Ag4 N62 C66 127.3(12) yes
N61 N62 C66 108.7(13) yes
C11 C13 C12 117.7(16) yes
C11 C13 C14 111.2(16) yes
C12 C13 C14 115.2(15) yes
N11 C14 C13 121.6(14) yes
N11 C14 C15 107.7(13) yes
C13 C14 C15 130.7(13) yes
Cl1 C15 C14 125.9(12) yes
Cl1 C15 C16 126.5(13) yes
C14 C15 C16 107.6(13) yes
N12 C16 C15 107.5(13) yes
N12 C16 C17 119.2(13) yes
C15 C16 C17 133.3(14) yes
C16 C17 C18 114.8(15) yes
C16 C17 C19 111.2(16) yes
C18 C17 C19 112.0(15) yes
C21 C23 C22 112.9(15) yes
C21 C23 C24 109.6(14) yes
C22 C23 C24 113.8(13) yes
N21 C24 C23 116.6(15) yes
N21 C24 C25 109.3(14) yes
C23 C24 C25 134.1(15) yes
Cl2 C25 C24 125.6(13) yes
Cl2 C25 C26 127.0(14) yes
C24 C25 C26 107.4(15) yes
N22 C26 C25 107.8(15) yes
N22 C26 C27 120.2(14) yes
C25 C26 C27 132.0(16) yes
C26 C27 C28 113.2(15) yes
C26 C27 C29 112.4(15) yes
C28 C27 C29 108.7(16) yes
C31 C33 C32 112.0(16) yes
C31 C33 C34 113.9(14) yes
C32 C33 C34 108.4(14) yes
N31 C34 C33 121.4(14) yes
N31 C34 C35 105.3(14) yes
C33 C34 C35 133.2(15) yes
Cl3 C35 C34 123.4(13) yes
Cl3 C35 C36 127.0(12) yes
C34 C35 C36 109.5(13) yes
N32 C36 C35 106.2(13) yes
N32 C36 C37 121.7(13) yes
C35 C36 C37 132.0(13) yes
C36 C37 C38 109.1(14) yes
C36 C37 C39 112.9(13) yes
C38 C37 C39 113.6(13) yes
C41 C43 C42 123(2) yes
C41 C43 C44 119.6(19) yes
C42 C43 C44 116.7(16) yes
N41 C44 C43 119.2(19) yes
N41 C44 C45 105.5(16) yes
C43 C44 C45 135.2(19) yes
Cl4 C45 C44 122.4(16) yes
Cl4 C45 C46 125.1(16) yes
C44 C45 C46 112.5(19) yes
N42 C46 C45 104.0(17) yes
N42 C46 C47 119.1(17) yes
C45 C46 C47 136.9(19) yes
C46 C47 C48 112.1(15) yes
C46 C47 C49 108.3(15) yes
C48 C47 C49 113.5(15) yes
C51 C53 C52 111.8(13) yes
C51 C53 C54 111.3(14) yes
C52 C53 C54 112.1(13) yes
N51 C54 C53 120.3(13) yes
N51 C54 C55 107.9(13) yes
C53 C54 C55 131.8(13) yes
Cl5 C55 C54 125.7(12) yes
Cl5 C55 C56 126.2(12) yes
C54 C55 C56 108.0(12) yes
N52 C56 C55 107.9(13) yes
N52 C56 C57 120.2(13) yes
C55 C56 C57 131.9(12) yes
C56 C57 C58 111.7(13) yes
C56 C57 C59 113.9(13) yes
C58 C57 C59 107.4(14) yes
C61 C63 C62 112.1(14) yes
C61 C63 C64 109.1(14) yes
C62 C63 C64 111.5(13) yes
N61 C64 C63 120.5(15) yes
N61 C64 C65 107.1(14) yes
C63 C64 C65 132.4(15) yes
Cl6 C65 C64 126.9(13) yes
Cl6 C65 C66 123.9(15) yes
C64 C65 C66 109.2(16) yes
N62 C66 C65 106.2(16) yes
N62 C66 C67 120.2(15) yes
C65 C66 C67 133.6(17) yes
C66 C67 C68 108.8(15) yes
C66 C67 C69 111.8(17) yes
C68 C67 C69 120.4(17) yes
C71 C72 C73 151(7) yes
C72 C73 C74 156(6) yes
C73 C74 C75 139(4) yes
C74 C75 C76 140(4) yes
C13 C11 H1 109.597 no
C13 C11 H2 109.064 no
C13 C11 H3 109.749 no
H1 C11 H2 109.476 no
H1 C11 H3 109.465 no
H2 C11 H3 109.476 no
C13 C12 H4 109.544 no
C13 C12 H5 109.466 no
C13 C12 H6 109.393 no
H4 C12 H5 109.474 no
H4 C12 H6 109.468 no
H5 C12 H6 109.482 no
C11 C13 H7 104.215 no
C12 C13 H7 103.842 no
C14 C13 H7 102.562 no
C16 C17 H8 106.297 no
C18 C17 H8 105.764 no
C19 C17 H8 106.050 no
C17 C18 H9 109.278 no
C17 C18 H10 110.453 no
C17 C18 H11 108.677 no
H9 C18 H10 109.477 no
H9 C18 H11 109.473 no
H10 C18 H11 109.464 no
C17 C19 H12 110.124 no
C17 C19 H13 108.777 no
C17 C19 H14 109.512 no
H12 C19 H13 109.476 no
H12 C19 H14 109.465 no
H13 C19 H14 109.471 no
C23 C21 H15 110.718 no
C23 C21 H16 109.037 no
C23 C21 H17 108.658 no
H15 C21 H16 109.474 no
H15 C21 H17 109.466 no
H16 C21 H17 109.468 no
C23 C22 H18 111.142 no
C23 C22 H19 108.680 no
C23 C22 H20 108.591 no
H18 C22 H19 109.467 no
H18 C22 H20 109.466 no
H19 C22 H20 109.470 no
C21 C23 H21 107.330 no
C22 C23 H21 104.864 no
C24 C23 H21 107.940 no
C26 C27 H22 107.701 no
C28 C27 H22 107.569 no
C29 C27 H22 106.987 no
C27 C28 H23 110.006 no
C27 C28 H24 108.867 no
C27 C28 H25 109.535 no
H23 C28 H24 109.474 no
H23 C28 H25 109.465 no
H24 C28 H25 109.477 no
C27 C29 H26 108.297 no
C27 C29 H27 109.663 no
C27 C29 H28 110.442 no
H26 C29 H27 109.471 no
H26 C29 H28 109.462 no
H27 C29 H28 109.483 no
C33 C31 H29 109.315 no
C33 C31 H30 109.572 no
C33 C31 H31 109.521 no
H29 C31 H30 109.465 no
H29 C31 H31 109.475 no
H30 C31 H31 109.478 no
C33 C32 H32 109.846 no
C33 C32 H33 109.321 no
C33 C32 H34 109.253 no
H32 C32 H33 109.462 no
H32 C32 H34 109.467 no
H33 C32 H34 109.477 no
C31 C33 H35 107.620 no
C32 C33 H35 107.436 no
C34 C33 H35 107.111 no
C36 C37 H36 106.935 no
C38 C37 H36 106.865 no
C39 C37 H36 107.022 no
C37 C38 H37 109.476 no
C37 C38 H38 109.746 no
C37 C38 H39 109.194 no
H37 C38 H38 109.457 no
H37 C38 H39 109.473 no
H38 C38 H39 109.480 no
C37 C39 H40 108.837 no
C37 C39 H41 110.738 no
C37 C39 H42 108.839 no
H40 C39 H41 109.458 no
H40 C39 H42 109.472 no
H41 C39 H42 109.476 no
C43 C41 H43 110.125 no
C43 C41 H44 109.103 no
C43 C41 H45 109.189 no
H43 C41 H44 109.476 no
H43 C41 H45 109.458 no
H44 C41 H45 109.475 no
C43 C42 H46 113.164 no
C43 C42 H47 107.245 no
C43 C42 H48 107.932 no
H46 C42 H47 109.465 no
H46 C42 H48 109.483 no
H47 C42 H48 109.477 no
C41 C43 H49 90.702 no
C42 C43 H49 95.058 no
C44 C43 H49 92.134 no
C46 C47 H50 108.483 no
C48 C47 H50 107.501 no
C49 C47 H50 106.618 no
C47 C48 H51 108.801 no
C47 C48 H52 109.602 no
C47 C48 H53 110.004 no
H51 C48 H52 109.476 no
H51 C48 H53 109.475 no
H52 C48 H53 109.467 no
C47 C49 H54 110.621 no
C47 C49 H55 109.482 no
C47 C49 H56 108.299 no
H54 C49 H55 109.472 no
H54 C49 H56 109.468 no
H55 C49 H56 109.476 no
C53 C51 H57 110.784 no
C53 C51 H58 109.539 no
C53 C51 H59 108.087 no
H57 C51 H58 109.464 no
H57 C51 H59 109.464 no
H58 C51 H59 109.477 no
C53 C52 H60 110.676 no
C53 C52 H61 109.892 no
C53 C52 H62 107.830 no
H60 C52 H61 109.484 no
H60 C52 H62 109.470 no
H61 C52 H62 109.462 no
C51 C53 H63 108.028 no
C52 C53 H63 105.630 no
C54 C53 H63 107.666 no
C56 C57 H64 107.021 no
C58 C57 H64 108.794 no
C59 C57 H64 107.859 no
C57 C58 H65 110.872 no
C57 C58 H66 108.414 no
C57 C58 H67 109.129 no
H65 C58 H66 109.462 no
H65 C58 H67 109.472 no
H66 C58 H67 109.467 no
C57 C59 H68 109.027 no
C57 C59 H69 109.512 no
C57 C59 H70 109.876 no
H68 C59 H69 109.466 no
H68 C59 H70 109.469 no
H69 C59 H70 109.476 no
C63 C61 H71 109.623 no
C63 C61 H72 109.864 no
C63 C61 H73 108.922 no
H71 C61 H72 109.482 no
H71 C61 H73 109.467 no
H72 C61 H73 109.467 no
C63 C62 H74 108.340 no
C63 C62 H75 109.444 no
C63 C62 H76 110.623 no
H74 C62 H75 109.472 no
H74 C62 H76 109.464 no
H75 C62 H76 109.476 no
C61 C63 H77 108.189 no
C62 C63 H77 107.987 no
C64 C63 H77 107.789 no
C66 C67 H78 103.512 no
C68 C67 H78 104.484 no
C69 C67 H78 106.150 no
C67 C68 H79 109.997 no
C67 C68 H80 109.644 no
C67 C68 H81 108.770 no
H79 C68 H80 109.469 no
H79 C68 H81 109.480 no
H80 C68 H81 109.464 no
C67 C69 H82 110.049 no
C67 C69 H83 108.289 no
C67 C69 H84 110.067 no
H82 C69 H83 109.478 no
H82 C69 H84 109.464 no
H83 C69 H84 109.474 no

loop_
_geom_bond_atom_site_label_1
_geom_bond_atom_site_label_2
_geom_bond_distance
_geom_bond_publ_flag
Ag1 Ag4 3.1003(17) yes
Ag1 N11 2.070(12) yes
Ag1 N32 2.055(12) yes
Ag2 Ag5 3.1298(15) yes
Ag2 N12 2.076(11) yes
Ag2 N21 2.082(12) yes
Ag3 Ag6 3.1051(16) yes
Ag3 N22 2.061(13) yes
Ag3 N31 2.074(13) yes
Ag4 N41 2.063(13) yes
Ag4 N62 2.061(13) yes
Ag5 N42 2.083(13) yes
Ag5 N51 2.084(11) yes
Ag6 N52 2.097(11) yes
Ag6 N61 2.069(13) yes
Cl1 C15 1.722(14) yes
Cl2 C25 1.739(18) yes
Cl3 C35 1.726(15) yes
Cl4 C45 1.75(3) yes
Cl5 C55 1.740(14) yes
Cl6 C65 1.742(18) yes
N11 N12 1.392(17) yes
N11 C14 1.348(18) yes
N12 C16 1.360(19) yes
N21 N22 1.390(18) yes
N21 C24 1.36(2) yes
N22 C26 1.35(3) yes
N31 N32 1.413(18) yes
N31 C34 1.34(2) yes
N32 C36 1.346(18) yes
N41 N42 1.419(18) yes
N41 C44 1.36(3) yes
N42 C46 1.36(3) yes
N51 N52 1.386(16) yes
N51 C54 1.329(17) yes
N52 C56 1.346(16) yes
N61 N62 1.407(18) yes
N61 C64 1.33(2) yes
N62 C66 1.36(3) yes
C11 C13 1.48(3) yes
C12 C13 1.47(3) yes
C13 C14 1.51(3) yes
C14 C15 1.40(3) yes
C15 C16 1.40(2) yes
C16 C17 1.48(3) yes
C17 C18 1.48(3) yes
C17 C19 1.49(3) yes
C21 C23 1.58(3) yes
C22 C23 1.52(3) yes
C23 C24 1.50(3) yes
C24 C25 1.38(3) yes
C25 C26 1.36(3) yes
C26 C27 1.50(3) yes
C27 C28 1.48(3) yes
C27 C29 1.44(3) yes
C31 C33 1.54(3) yes
C32 C33 1.55(3) yes
C33 C34 1.54(3) yes
C34 C35 1.43(3) yes
C35 C36 1.40(3) yes
C36 C37 1.49(2) yes
C37 C38 1.55(3) yes
C37 C39 1.50(3) yes
C41 C43 1.35(3) yes
C42 C43 1.39(3) yes
C43 C44 1.52(3) yes
C44 C45 1.39(3) yes
C45 C46 1.39(3) yes
C46 C47 1.46(3) yes
C47 C48 1.48(3) yes
C47 C49 1.54(3) yes
C51 C53 1.54(3) yes
C52 C53 1.56(3) yes
C53 C54 1.47(2) yes
C54 C55 1.38(2) yes
C55 C56 1.36(2) yes
C56 C57 1.48(3) yes
C57 C58 1.51(3) yes
C57 C59 1.52(3) yes
C61 C63 1.57(3) yes
C62 C63 1.54(3) yes
C63 C64 1.50(3) yes
C64 C65 1.40(3) yes
C65 C66 1.39(3) yes
C66 C67 1.56(3) yes
C67 C68 1.52(3) yes
C67 C69 1.46(3) yes
C71 C72 1.17(8) yes
C72 C73 1.08(9) yes
C73 C74 1.61(7) yes
C74 C75 1.37(7) yes
C75 C76 1.27(6) yes
C11 H1 0.950 no
C11 H2 0.950 no
C11 H3 0.950 no
C12 H4 0.950 no
C12 H5 0.950 no
C12 H6 0.950 no
C13 H7 0.950 no
C17 H8 0.950 no
C18 H9 0.950 no
C18 H10 0.950 no
C18 H11 0.950 no
C19 H12 0.950 no
C19 H13 0.950 no
C19 H14 0.950 no
C21 H15 0.950 no
C21 H16 0.950 no
C21 H17 0.950 no
C22 H18 0.950 no
C22 H19 0.950 no
C22 H20 0.950 no
C23 H21 0.950 no
C27 H22 0.950 no
C28 H23 0.950 no
C28 H24 0.950 no
C28 H25 0.950 no
C29 H26 0.950 no
C29 H27 0.950 no
C29 H28 0.950 no
C31 H29 0.950 no
C31 H30 0.950 no
C31 H31 0.950 no
C32 H32 0.950 no
C32 H33 0.950 no
C32 H34 0.950 no
C33 H35 0.950 no
C37 H36 0.950 no
C38 H37 0.950 no
C38 H38 0.950 no
C38 H39 0.950 no
C39 H40 0.950 no
C39 H41 0.950 no
C39 H42 0.950 no
C41 H43 0.950 no
C41 H44 0.950 no
C41 H45 0.950 no
C42 H46 0.950 no
C42 H47 0.950 no
C42 H48 0.950 no
C43 H49 0.950 no
C47 H50 0.950 no
C48 H51 0.950 no
C48 H52 0.950 no
C48 H53 0.950 no
C49 H54 0.950 no
C49 H55 0.950 no
C49 H56 0.950 no
C51 H57 0.950 no
C51 H58 0.950 no
C51 H59 0.950 no
C52 H60 0.950 no
C52 H61 0.950 no
C52 H62 0.950 no
C53 H63 0.950 no
C57 H64 0.950 no
C58 H65 0.950 no
C58 H66 0.950 no
C58 H67 0.950 no
C59 H68 0.950 no
C59 H69 0.950 no
C59 H70 0.950 no
C61 H71 0.950 no
C61 H72 0.950 no
C61 H73 0.950 no
C62 H74 0.950 no
C62 H75 0.950 no
C62 H76 0.950 no
C63 H77 0.950 no
C67 H78 0.950 no
C68 H79 0.950 no
C68 H80 0.950 no
C68 H81 0.950 no
C69 H82 0.950 no
C69 H83 0.950 no
C69 H84 0.950 no

loop_
_geom_contact_atom_site_label_1
_geom_contact_atom_site_label_2
_geom_contact_distance
_geom_contact_publ_flag
_geom_contact_site_symmetry_2
Ag1 Ag2 3.4169(17) no .
Ag1 Ag3 3.4842(16) no .
Ag1 C13 3.489(17) no .
Ag1 C37 3.428(15) no .
Ag2 Ag3 3.4922(17) no .
Ag2 N41 3.596(13) no .
Ag2 C17 3.469(17) no .
Ag2 C23 3.418(17) no .
Ag3 C27 3.456(18) no .
Ag3 C33 3.502(18) no .
Ag4 Ag5 3.3927(16) no .
Ag4 Ag6 3.5445(16) no .
Ag4 C43 3.55(3) no .
Ag4 C67 3.427(19) no .
Ag5 Ag6 3.4616(17) no .
Ag5 N22 3.580(13) no .
Ag5 C47 3.424(16) no .
Ag5 C53 3.411(16) no .
Ag6 C57 3.542(15) no .
Ag6 C63 3.461(17) no .
Cl1 C12 3.58(2) no .
Cl1 C13 3.401(17) no .
Cl1 C17 3.448(17) no .
Cl2 C22 3.58(2) no .
Cl2 C23 3.456(18) no .
Cl2 C27 3.424(19) no .
Cl2 C28 3.57(2) no .
Cl2 C29 3.58(3) no .
Cl3 C32 3.585(18) no .
Cl3 C33 3.448(18) no .
Cl3 C37 3.448(16) no .
Cl3 C39 3.566(18) no .
Cl4 C43 3.43(3) no .
Cl4 C47 3.488(19) no .
Cl4 C48 3.52(2) no .
Cl5 C51 3.425(17) no .
Cl5 C53 3.388(16) no .
Cl5 C57 3.389(16) no .
Cl5 C58 3.550(19) no .
Cl5 C59 3.517(19) no .
Cl6 C62 3.58(2) no .
Cl6 C63 3.467(17) no .
Cl6 C67 3.45(2) no .
N11 C11 3.41(3) no .
N11 C12 3.54(3) no .
N12 N41 3.397(16) no .
N12 C18 3.49(3) no .
N12 C19 3.47(3) no .
N21 C21 3.44(3) no .
N21 C22 3.56(2) no .
N22 N51 3.328(15) no .
N22 C28 3.52(3) no .
N22 C29 3.47(3) no .
N31 N61 3.496(17) no .
N31 C31 3.59(3) no .
N31 C32 3.54(3) no .
N32 N61 3.311(16) no .
N32 N62 3.464(18) no .
N32 C38 3.45(2) no .
N32 C39 3.56(2) no .
N41 C41 3.27(3) no .
N41 C42 3.26(3) no .
N42 C48 3.54(3) no .
N42 C49 3.35(3) no .
N51 C51 3.54(2) no .
N51 C52 3.453(19) no .
N52 C58 3.50(3) no .
N52 C59 3.54(2) no .
N61 C61 3.49(3) no .
N61 C62 3.54(3) no .
N62 C68 3.45(3) no .
N62 C69 3.54(3) no .
C11 C15 3.32(3) no .
C12 C15 3.29(3) no .
C15 C18 3.32(3) no .
C15 C19 3.25(3) no .
C21 C25 3.34(3) no .
C22 C25 3.30(3) no .
C25 C28 3.24(3) no .
C25 C29 3.22(3) no .
C31 C35 3.39(3) no .
C32 C35 3.31(3) no .
C35 C38 3.27(3) no .
C35 C39 3.26(3) no .
C41 C45 3.56(3) no .
C42 C45 3.53(3) no .
C45 C48 3.22(3) no .
C45 C49 3.32(3) no .
C51 C55 3.19(3) no .
C52 C55 3.31(3) no .
C55 C58 3.23(3) no .
C55 C59 3.24(3) no .
C61 C65 3.26(3) no .
C62 C65 3.27(3) no .
C65 C68 3.35(3) no .
C65 C69 3.33(3) no .
Cl1 Cl2 3.581(7) no 4_555
Cl2 Cl1 3.581(7) no 4_554
O71 O72 2.36(6) no .
O71 O73 2.06(6) no .
O72 O71 2.36(6) no .
O72 O73 2.07(7) no .
O73 O71 2.06(6) no .
O73 O72 2.07(7) no .
C32 C59 3.50(3) no 3_656
C59 C32 3.50(3) no 3_656
Ag1 H7 2.8703 no .
Ag1 H36 2.8252 no .
Ag2 H8 2.8423 no .
Ag2 H21 2.8266 no .
Ag3 H22 2.8495 no .
Ag3 H35 2.9207 no .
Ag4 H46 3.4398 no .
Ag4 H78 2.7826 no .
Ag5 H50 2.8477 no .
Ag5 H63 2.7990 no .
Ag6 H64 2.9366 no .
Ag6 H77 2.8580 no .
Cl1 H1 3.1402 no .
Cl1 H5 3.4489 no .
Cl1 H6 3.3158 no .
Cl1 H9 3.3167 no .
Cl1 H14 2.9423 no .
Cl2 H15 3.1466 no .
Cl2 H19 3.4661 no .
Cl2 H20 3.2390 no .
Cl2 H25 2.8830 no .
Cl2 H26 3.1626 no .
Cl2 H28 3.5817 no .
Cl2 H58 3.2965 no .
Cl3 H29 2.9935 no .
Cl3 H33 3.5587 no .
Cl3 H34 3.1971 no .
Cl3 H37 3.2621 no .
Cl3 H42 2.8714 no .
Cl3 H75 3.2841 no .
Cl4 H12 3.3250 no .
Cl4 H49 2.7845 no .
Cl4 H51 3.1659 no .
Cl4 H53 3.3816 no .
Cl4 H56 3.1967 no .
Cl5 H23 3.3984 no .
Cl5 H57 2.7151 no .
Cl5 H62 3.3337 no .
Cl5 H65 3.1686 no .
Cl5 H67 3.5644 no .
Cl5 H70 2.8426 no .
Cl6 H40 3.2398 no .
Cl6 H73 3.2236 no .
Cl6 H74 2.8897 no .
Cl6 H81 3.1108 no .
Cl6 H82 3.2754 no .
Cl6 H84 3.5736 no .
N11 H1 3.5960 no .
N11 H2 3.3840 no .
N11 H5 3.4141 no .
N11 H7 2.4323 no .
N11 H44 3.1320 no .
N12 H8 2.4270 no .
N12 H11 3.3371 no .
N12 H12 3.5536 no .
N12 H44 3.2737 no .
N21 H16 3.4772 no .
N21 H19 3.4474 no .
N21 H21 2.4282 no .
N22 H22 2.4838 no .
N22 H28 3.3213 no .
N31 H33 3.3501 no .
N31 H35 2.5327 no .
N32 H36 2.4836 no .
N32 H39 3.2300 no .
N41 H44 3.0095 no .
N41 H46 3.2470 no .
N41 H47 3.4074 no .
N41 H49 3.0870 no .
N42 H50 2.4499 no .
N42 H53 3.4582 no .
N42 H54 3.4140 no .
N42 H56 3.4340 no .
N51 H61 3.2832 no .
N51 H63 2.4448 no .
N52 H64 2.4437 no .
N52 H67 3.3442 no .
N61 H72 3.3175 no .
N61 H77 2.4750 no .
N62 H78 2.4805 no .
N62 H79 3.4972 no .
N62 H81 3.5362 no .
N62 H84 3.3779 no .
C11 H4 2.9146 no .
C11 H5 3.2778 no .
C11 H6 2.5848 no .
C12 H1 2.9666 no .
C12 H2 3.2508 no .
C12 H3 2.5650 no .
C12 H44 3.3938 no .
C12 H45 3.2191 no .
C12 H83 3.1535 no .
C14 H1 2.5306 no .
C14 H2 2.7731 no .
C14 H3 3.2673 no .
C14 H4 3.2296 no .
C14 H5 2.5024 no .
C14 H6 3.0015 no .
C14 H44 2.9600 no .
C15 H1 2.9926 no .
C15 H5 3.0789 no .
C15 H6 3.4852 no .
C15 H7 3.2918 no .
C15 H8 3.3201 no .
C15 H9 3.4144 no .
C15 H11 3.2025 no .
C15 H14 2.8563 no .
C15 H44 2.9575 no .
C16 H9 2.9086 no .
C16 H10 3.2495 no .
C16 H11 2.5049 no .
C16 H12 2.8402 no .
C16 H13 3.2213 no .
C16 H14 2.4801 no .
C16 H44 3.1712 no .
C18 H12 3.2055 no .
C18 H13 2.4410 no .
C18 H14 2.9157 no .
C19 H9 2.5048 no .
C19 H10 2.8315 no .
C19 H11 3.2385 no .
C19 H53 3.3722 no .
C21 H18 2.9878 no .
C21 H19 3.3447 no .
C21 H20 2.5808 no .
C22 H15 3.0261 no .
C22 H16 3.3191 no .
C22 H17 2.5819 no .
C22 H50 3.2774 no .
C22 H52 2.9428 no .
C22 H58 3.2623 no .
C23 H50 3.5024 no .
C23 H52 3.4884 no .
C24 H15 2.5718 no .
C24 H16 2.8915 no .
C24 H17 3.2955 no .
C24 H18 3.2852 no .
C24 H19 2.5231 no .
C24 H20 2.9511 no .
C24 H58 3.3300 no .
C25 H15 2.9965 no .
C25 H19 3.1157 no .
C25 H20 3.4266 no .
C25 H21 3.3457 no .
C25 H22 3.3146 no .
C25 H25 2.8648 no .
C25 H26 3.2864 no .
C25 H28 3.0958 no .
C25 H58 3.0632 no .
C26 H23 2.8791 no .
C26 H24 3.2547 no .
C26 H25 2.5227 no .
C26 H26 2.8465 no .
C26 H27 3.2137 no .
C26 H28 2.4636 no .
C26 H58 3.5703 no .
C27 H67 3.4718 no .
C28 H26 2.3720 no .
C28 H27 2.7356 no .
C28 H28 3.1747 no .
C28 H57 3.5949 no .
C28 H67 2.9678 no .
C29 H23 3.1408 no .
C29 H24 2.3580 no .
C29 H25 2.7999 no .
C31 H32 2.9352 no .
C31 H33 3.3272 no .
C31 H34 2.5799 no .
C32 H29 2.9904 no .
C32 H30 3.3037 no .
C32 H31 2.5444 no .
C32 H66 3.4851 no .
C32 H75 2.9387 no .
C34 H29 2.5939 no .
C34 H30 2.9927 no .
C34 H31 3.3337 no .
C34 H32 3.2707 no .
C34 H33 2.4760 no .
C34 H34 2.9243 no .
C34 H75 3.2604 no .
C35 H29 3.0024 no .
C35 H33 3.1358 no .
C35 H34 3.4008 no .
C35 H35 3.4085 no .
C35 H36 3.3315 no .
C35 H37 3.3389 no .
C35 H39 3.1406 no .
C35 H42 2.8505 no .
C35 H75 3.0620 no .
C36 H37 2.8883 no .
C36 H38 3.2386 no .
C36 H39 2.4695 no .
C36 H40 2.8792 no .
C36 H41 3.2641 no .
C36 H42 2.5076 no .
C37 H84 3.2297 no .
C38 H2 3.5519 no .
C38 H40 3.2999 no .
C38 H41 2.5714 no .
C38 H42 2.9816 no .
C39 H37 2.6095 no .
C39 H38 2.9243 no .
C39 H39 3.3226 no .
C39 H74 3.5289 no .
C39 H84 2.9220 no .
C41 H5 2.7957 no .
C41 H46 2.8886 no .
C41 H47 3.0967 no .
C41 H48 2.4772 no .
C42 H43 2.8344 no .
C42 H44 3.1307 no .
C42 H45 2.4901 no .
C42 H79 3.3608 no .
C44 H43 2.9737 no .
C44 H44 2.4778 no .
C44 H45 3.1922 no .
C44 H46 2.8495 no .
C44 H47 2.5259 no .
C44 H48 3.2506 no .
C45 H12 3.1226 no .
C45 H44 3.4962 no .
C45 H47 3.2554 no .
C45 H49 2.5460 no .
C45 H50 3.3293 no .
C45 H51 3.3401 no .
C45 H53 3.0357 no .
C45 H56 2.9226 no .
C46 H12 3.4933 no .
C46 H51 2.8516 no .
C46 H52 3.1957 no .
C46 H53 2.4579 no .
C46 H54 2.8454 no .
C46 H55 3.2067 no .
C46 H56 2.4309 no .
C47 H18 3.4203 no .
C47 H21 3.4915 no .
C48 H12 3.5234 no .
C48 H18 2.9333 no .
C48 H21 3.3134 no .
C48 H54 3.2751 no .
C48 H55 2.5412 no .
C48 H56 2.9502 no .
C49 H51 2.5319 no .
C49 H52 2.9183 no .
C49 H53 3.2981 no .
C51 H19 3.0986 no .
C51 H25 3.5002 no .
C51 H60 2.9823 no .
C51 H61 3.3252 no .
C51 H62 2.5490 no .
C52 H54 3.5579 no .
C52 H57 2.9960 no .
C52 H58 3.3204 no .
C52 H59 2.5355 no .
C53 H19 3.4836 no .
C54 H23 3.5517 no .
C54 H57 2.5408 no .
C54 H58 2.8651 no .
C54 H59 3.2434 no .
C54 H60 3.2614 no .
C54 H61 2.5255 no .
C54 H62 2.9511 no .
C55 H23 3.0279 no .
C55 H57 2.8099 no .
C55 H61 3.1811 no .
C55 H62 3.4360 no .
C55 H63 3.2999 no .
C55 H64 3.2842 no .
C55 H65 3.3331 no .
C55 H67 3.1010 no .
C55 H70 2.8663 no .
C56 H23 3.2016 no .
C56 H65 2.9087 no .
C56 H66 3.2201 no .
C56 H67 2.4826 no .
C56 H68 2.9027 no .
C56 H69 3.2660 no .
C56 H70 2.5509 no .
C58 H23 3.0311 no .
C58 H32 3.4289 no .
C58 H68 3.2037 no .
C58 H69 2.4122 no .
C58 H70 2.8710 no .
C59 H65 2.4641 no .
C59 H66 2.8001 no .
C59 H67 3.2308 no .
C61 H74 2.9885 no .
C61 H75 3.3356 no .
C61 H76 2.5871 no .
C62 H33 2.8981 no .
C62 H42 3.5655 no .
C62 H71 2.9658 no .
C62 H72 3.3475 no .
C62 H73 2.5938 no .
C63 H33 3.2786 no .
C64 H71 3.2600 no .
C64 H72 2.5014 no .
C64 H73 2.9107 no .
C64 H74 2.5055 no .
C64 H75 2.9093 no .
C64 H76 3.2779 no .
C65 H40 3.0652 no .
C65 H72 3.1194 no .
C65 H73 3.3416 no .
C65 H74 2.8504 no .
C65 H77 3.3485 no .
C65 H78 3.3503 no .
C65 H81 2.9428 no .
C65 H82 3.4597 no .
C65 H84 3.1634 no .
C66 H40 3.2481 no .
C66 H79 2.8863 no .
C66 H80 3.2953 no .
C66 H81 2.4955 no .
C66 H82 2.9498 no .
C66 H83 3.2520 no .
C66 H84 2.4907 no .
C68 H46 3.3763 no .
C68 H82 2.6792 no .
C68 H83 2.9532 no .
C68 H84 3.3519 no .
C69 H4 3.2169 no .
C69 H7 3.4688 no .
C69 H36 3.5264 no .
C69 H40 2.9971 no .
C69 H79 3.3021 no .
C69 H80 2.6443 no .
C69 H81 3.0489 no .
H1 H4 3.5520 no .
H1 H6 2.8225 no .
H1 H7 2.6892 no .
H2 H4 3.5110 no .
H2 H6 3.4623 no .
H2 H7 2.0851 no .
H2 H36 3.2373 no .
H2 H38 2.9631 no .
H2 H39 3.4902 no .
H3 H4 2.7489 no .
H3 H5 3.4594 no .
H3 H6 2.4405 no .
H3 H7 2.3911 no .
H4 H7 2.0642 no .
H4 H45 3.4458 no .
H4 H78 3.4921 no .
H4 H83 2.3371 no .
H4 H84 3.3979 no .
H5 H7 2.4013 no .
H5 H43 3.1666 no .
H5 H44 2.5299 no .
H5 H45 2.3126 no .
H5 H83 3.3639 no .
H6 H7 2.6671 no .
H7 H36 2.9778 no .
H7 H78 3.4122 no .
H7 H83 3.0149 no .
H7 H84 3.1629 no .
H8 H9 2.7018 no .
H8 H10 2.1282 no .
H8 H11 2.3992 no .
H8 H12 2.1280 no .
H8 H13 2.4305 no .
H8 H14 2.7067 no .
H8 H16 3.2997 no .
H8 H21 3.1135 no .
H8 H53 3.0627 no .
H9 H12 3.3929 no .
H9 H13 2.3069 no .
H9 H14 2.7384 no .
H10 H12 3.4383 no .
H10 H13 2.5911 no .
H10 H14 3.4800 no .
H10 H16 3.0420 no .
H11 H13 3.3512 no .
H11 H14 3.5852 no .
H12 H53 2.6346 no .
H13 H53 3.5191 no .
H14 H43 3.5957 no .
H14 H44 3.3035 no .
H15 H20 2.8178 no .
H15 H21 2.8084 no .
H16 H18 3.5992 no .
H16 H20 3.4626 no .
H16 H21 2.2313 no .
H17 H18 2.7785 no .
H17 H19 3.4778 no .
H17 H20 2.4065 no .
H17 H21 2.5054 no .
H18 H21 2.1495 no .
H18 H50 2.9078 no .
H18 H52 2.0832 no .
H18 H53 3.2310 no .
H19 H21 2.4402 no .
H19 H50 3.0675 no .
H19 H52 3.2516 no .
H19 H58 2.3782 no .
H19 H59 3.2262 no .
H19 H63 2.8950 no .
H20 H21 2.7072 no .
H20 H58 3.5108 no .
H21 H50 2.8930 no .
H21 H52 2.9619 no .
H21 H53 3.0936 no .
H22 H23 2.1507 no .
H22 H24 2.4197 no .
H22 H25 2.7214 no .
H22 H26 2.6742 no .
H22 H27 2.0995 no .
H22 H28 2.4050 no .
H22 H35 3.0752 no .
H22 H67 2.9506 no .
H23 H26 3.2787 no .
H23 H27 3.3742 no .
H23 H57 3.3158 no .
H23 H65 3.2189 no .
H23 H67 2.1804 no .
H24 H26 2.1932 no .
H24 H27 2.4768 no .
H24 H28 3.2812 no .
H24 H67 3.1382 no .
H25 H26 2.5567 no .
H25 H27 3.3622 no .
H25 H28 3.4907 no .
H25 H57 2.9911 no .
H25 H58 3.1384 no .
H27 H30 3.5480 no .
H29 H32 3.5628 no .
H29 H34 2.8053 no .
H29 H35 2.7531 no .
H30 H32 3.5533 no .
H30 H34 3.4673 no .
H30 H35 2.1878 no .
H31 H32 2.7150 no .
H31 H33 3.4473 no .
H31 H34 2.3913 no .
H31 H35 2.5027 no .
H32 H35 2.2105 no .
H32 H64 3.2117 no .
H32 H66 2.6372 no .
H33 H35 2.4832 no .
H33 H64 3.3927 no .
H33 H75 2.1059 no .
H33 H76 3.1994 no .
H33 H77 2.7166 no .
H34 H35 2.7681 no .
H34 H75 3.0551 no .
H35 H64 3.4892 no .
H35 H66 3.3855 no .
H35 H67 3.3671 no .
H36 H37 2.7726 no .
H36 H38 2.2111 no .
H36 H39 2.4687 no .
H36 H40 2.1387 no .
H36 H41 2.4738 no .
H36 H42 2.7189 no .
H36 H84 2.6145 no .
H37 H40 3.4972 no .
H37 H41 2.4577 no .
H37 H42 2.8195 no .
H38 H40 3.5460 no .
H38 H41 2.7233 no .
H38 H42 3.5449 no .
H39 H41 3.4740 no .
H40 H74 3.3079 no .
H40 H82 3.1346 no .
H40 H84 2.1625 no .
H41 H84 3.1945 no .
H42 H74 2.8872 no .
H42 H75 3.3803 no .
H43 H46 3.5079 no .
H43 H47 3.3886 no .
H43 H48 2.6966 no .
H43 H49 1.6900 no .
H44 H46 3.4926 no .
H44 H48 3.3605 no .
H44 H49 2.2725 no .
H45 H46 2.7675 no .
H45 H47 3.3523 no .
H45 H48 2.3677 no .
H45 H49 2.3517 no .
H45 H78 3.3697 no .
H46 H49 2.5891 no .
H46 H78 3.3153 no .
H46 H79 2.4846 no .
H47 H49 1.9366 no .
H48 H49 2.0255 no .
H48 H79 3.5279 no .
H50 H51 2.7049 no .
H50 H52 2.1330 no .
H50 H53 2.4467 no .
H50 H54 2.1952 no .
H50 H55 2.4983 no .
H50 H56 2.7404 no .
H50 H63 2.9271 no .
H51 H54 3.4207 no .
H51 H55 2.3557 no .
H51 H56 2.7547 no .
H52 H54 3.5360 no .
H52 H55 2.7302 no .
H52 H56 3.5404 no .
H53 H55 3.4418 no .
H53 H56 3.5982 no .
H54 H60 2.8765 no .
H54 H63 3.1945 no .
H57 H60 3.5999 no .
H57 H62 2.7735 no .
H57 H63 2.7791 no .
H58 H62 3.4396 no .
H58 H63 2.2030 no .
H59 H60 2.7469 no .
H59 H61 3.4298 no .
H59 H62 2.3412 no .
H59 H63 2.4632 no .
H60 H63 2.1976 no .
H61 H63 2.5136 no .
H62 H63 2.7388 no .
H64 H65 2.7652 no .
H64 H66 2.1720 no .
H64 H67 2.4707 no .
H64 H68 2.1692 no .
H64 H69 2.4729 no .
H64 H70 2.7494 no .
H64 H77 3.2626 no .
H65 H68 3.3639 no .
H65 H69 2.2622 no .
H65 H70 2.6680 no .
H66 H68 3.4294 no .
H66 H69 2.5464 no .
H66 H70 3.4310 no .
H67 H69 3.3291 no .
H67 H70 3.5523 no .
H71 H74 3.5709 no .
H71 H75 3.5998 no .
H71 H76 2.7664 no .
H71 H77 2.2417 no .
H72 H76 3.4869 no .
H72 H77 2.5228 no .
H73 H74 2.7963 no .
H73 H75 3.4866 no .
H73 H76 2.4251 no .
H73 H77 2.7898 no .
H74 H77 2.7495 no .
H75 H77 2.1955 no .
H76 H77 2.5170 no .
H78 H79 2.1206 no .
H78 H80 2.4823 no .
H78 H81 2.6957 no .
H78 H82 2.7036 no .
H78 H83 2.0951 no .
H78 H84 2.3929 no .
H79 H82 3.5407 no .
H79 H83 3.5233 no .
H80 H82 2.5361 no .
H80 H83 2.8130 no .
H80 H84 3.5386 no .
H81 H82 2.9465 no .
Cl1 H26 3.5127 no 4_555
Cl1 H47 3.3623 no 1_655
Cl1 H48 3.5994 no 1_655
Cl1 H62 2.7820 no 4_655
Cl2 H5 3.5028 no 4_554
Cl2 H6 3.5908 no 4_554
Cl2 H43 3.2830 no 4_554
Cl2 H62 3.5873 no 1_655
Cl3 H12 3.5692 no 2_746
Cl3 H13 3.2377 no 2_746
Cl3 H51 3.3333 no 2_746
Cl3 H53 3.2746 no 2_746
Cl3 H72 3.5502 no 1_655
Cl4 H73 3.4206 no 2_656
Cl5 H9 3.4134 no 4_454
Cl6 H55 2.8095 no 2_646
O71 H11 3.2925 no 4_454
O72 H39 3.5021 no 4_454
O73 H28 3.5617 no 4_454
C11 H46 3.5839 no 1_655
C11 H79 3.2134 no 1_655
C15 H47 3.5886 no 1_655
C18 H76 3.5848 no 2_756
C19 H24 3.3156 no 4_555
C21 H54 3.4149 no 1_655
C22 H41 3.2330 no 2_756
C28 H14 3.4750 no 4_554
C28 H43 3.5035 no 4_554
C29 H61 3.3863 no 1_655
C31 H31 3.2956 no 3_756
C31 H32 3.2481 no 3_756
C31 H66 3.0597 no 3_756
C32 H31 3.4032 no 3_756
C32 H68 3.4929 no 3_656
C32 H69 3.1264 no 3_656
C32 H70 3.3112 no 3_656
C33 H31 3.4600 no 3_756
C38 H52 3.5013 no 2_746
C38 H81 3.2936 no 1_655
C39 H17 3.4210 no 2_746
C39 H18 3.4375 no 2_746
C39 H52 3.5007 no 2_746
C41 H25 3.5466 no 4_555
C41 H57 3.5116 no 4_555
C42 H1 3.2142 no 1_455
C42 H57 3.5497 no 4_555
C42 H59 3.5771 no 4_555
C48 H37 3.0599 no 2_756
C49 H16 3.3810 no 1_455
C51 H43 3.3057 no 4_554
C51 H48 3.1814 no 4_554
C52 H28 3.4620 no 1_455
C57 H69 3.4796 no 3_656
C58 H29 3.4391 no 3_756
C58 H31 3.2851 no 3_756
C58 H68 3.5868 no 3_656
C58 H71 3.2179 no 3_656
C59 H32 2.9020 no 3_656
C59 H33 3.4095 no 3_656
C59 H66 3.3003 no 3_656
C59 H69 3.4178 no 3_656
C61 H29 3.3759 no 1_455
C61 H65 3.3665 no 3_656
C62 H10 3.4990 no 2_746
C68 H2 3.3063 no 1_455
C68 H38 3.5798 no 1_455
C71 H4 3.5308 no 1_554
C71 H20 3.5079 no 4_554
C71 H83 3.5898 no 3_756
C72 H20 3.5493 no 4_554
C75 H82 3.5186 no 3_656
C76 H6 3.0339 no 1_454
C76 H60 3.4253 no 4_554
C76 H82 3.1582 no 3_656
H1 C42 3.2142 no 1_655
H1 H46 2.8056 no 1_655
H1 H47 3.2954 no 1_655
H1 H48 3.0242 no 1_655
H1 H79 2.9951 no 1_655
H2 C68 3.3063 no 1_655
H2 H46 3.5368 no 1_655
H2 H79 2.7749 no 1_655
H2 H80 3.4772 no 1_655
H2 H81 3.1677 no 1_655
H3 H79 3.3682 no 1_655
H3 H80 3.4901 no 1_655
H4 C71 3.5308 no 1_556
H5 Cl2 3.5028 no 4_555
H6 Cl2 3.5908 no 4_555
H6 C76 3.0339 no 1_656
H9 Cl5 3.4134 no 4_655
H9 H47 3.4882 no 1_655
H9 H76 3.1795 no 2_756
H10 C62 3.4990 no 2_756
H10 H56 3.1528 no 1_655
H10 H74 3.1306 no 2_756
H10 H76 3.0892 no 2_756
H11 O71 3.2925 no 4_655
H11 H47 2.9182 no 1_655
H11 H56 3.3554 no 1_655
H12 Cl3 3.5692 no 2_756
H12 H24 3.3216 no 4_555
H13 Cl3 3.2377 no 2_756
H13 H24 3.3101 no 4_555
H13 H26 3.5864 no 4_555
H13 H75 3.5953 no 2_756
H14 C28 3.4750 no 4_555
H14 H24 2.7951 no 4_555
H14 H25 3.3233 no 4_555
H14 H26 2.8941 no 4_555
H15 H54 3.0333 no 1_655
H15 H60 3.0449 no 1_655
H15 H61 3.5726 no 1_655
H16 C49 3.3810 no 1_655
H16 H54 3.0291 no 1_655
H16 H55 3.5504 no 1_655
H16 H56 3.0430 no 1_655
H17 C39 3.4210 no 2_756
H17 H40 3.3131 no 2_756
H17 H41 3.0316 no 2_756
H17 H42 3.3616 no 2_756
H18 C39 3.4375 no 2_756
H18 H41 2.5596 no 2_756
H18 H42 3.5757 no 2_756
H20 C71 3.5079 no 4_555
H20 C72 3.5493 no 4_555
H20 H41 3.1418 no 2_756
H24 C19 3.3156 no 4_554
H24 H12 3.3216 no 4_554
H24 H13 3.3101 no 4_554
H24 H14 2.7951 no 4_554
H25 C41 3.5466 no 4_554
H25 H14 3.3233 no 4_554
H25 H43 2.6284 no 4_554
H25 H49 3.5515 no 4_554
H26 Cl1 3.5127 no 4_554
H26 H13 3.5864 no 4_554
H26 H14 2.8941 no 4_554
H26 H61 3.3127 no 1_655
H26 H62 3.5238 no 1_655
H27 H34 2.9929 no 3_756
H27 H70 2.9430 no 1_655
H28 O73 3.5617 no 4_655
H28 C52 3.4620 no 1_655
H28 H61 2.6300 no 1_655
H28 H62 3.5076 no 1_655
H28 H70 3.5865 no 1_655
H29 C58 3.4391 no 3_756
H29 C61 3.3759 no 1_655
H29 H65 3.4175 no 3_756
H29 H66 2.9094 no 3_756
H29 H67 3.4582 no 3_756
H29 H71 2.7448 no 1_655
H29 H72 3.1714 no 1_655
H30 H31 3.3476 no 3_756
H30 H32 2.8964 no 3_756
H30 H66 3.0985 no 3_756
H30 H68 2.9039 no 1_655
H31 C31 3.2956 no 3_756
H31 C32 3.4032 no 3_756
H31 C33 3.4600 no 3_756
H31 C58 3.2851 no 3_756
H31 H30 3.3476 no 3_756
H31 H31 2.7231 no 3_756
H31 H32 2.7288 no 3_756
H31 H35 3.1653 no 3_756
H31 H66 2.6680 no 3_756
H31 H67 3.1013 no 3_756
H32 C31 3.2481 no 3_756
H32 C59 2.9020 no 3_656
H32 H30 2.8964 no 3_756
H32 H31 2.7288 no 3_756
H32 H68 2.7170 no 3_656
H32 H69 2.6021 no 3_656
H32 H70 2.8979 no 3_656
H33 C59 3.4095 no 3_656
H33 H69 2.8584 no 3_656
H33 H70 3.2388 no 3_656
H34 H27 2.9929 no 3_756
H34 H69 3.5084 no 3_656
H34 H70 3.2567 no 3_656
H35 H31 3.1653 no 3_756
H37 C48 3.0599 no 2_746
H37 H51 2.6875 no 2_746
H37 H52 2.6222 no 2_746
H37 H53 3.4836 no 2_746
H37 H72 3.5290 no 1_655
H38 C68 3.5798 no 1_655
H38 H81 2.7374 no 1_655
H39 O72 3.5021 no 4_655
H39 H72 3.0711 no 1_655
H39 H81 3.0668 no 1_655
H40 H17 3.3131 no 2_746
H41 C22 3.2330 no 2_746
H41 H17 3.0316 no 2_746
H41 H18 2.5596 no 2_746
H41 H20 3.1418 no 2_746
H41 H52 2.9204 no 2_746
H42 H17 3.3616 no 2_746
H42 H18 3.5757 no 2_746
H42 H52 3.3225 no 2_746
H42 H53 3.5386 no 2_746
H43 Cl2 3.2830 no 4_555
H43 C28 3.5035 no 4_555
H43 C51 3.3057 no 4_555
H43 H25 2.6284 no 4_555
H43 H57 2.8341 no 4_555
H43 H58 3.1193 no 4_555
H43 H59 3.4522 no 4_555
H46 C11 3.5839 no 1_455
H46 H1 2.8056 no 1_455
H46 H2 3.5368 no 1_455
H47 Cl1 3.3623 no 1_455
H47 C15 3.5886 no 1_455
H47 H1 3.2954 no 1_455
H47 H9 3.4882 no 1_455
H47 H11 2.9182 no 1_455
H48 Cl1 3.5994 no 1_455
H48 C51 3.1814 no 4_555
H48 H1 3.0242 no 1_455
H48 H57 2.8774 no 4_555
H48 H59 2.6660 no 4_555
H49 H25 3.5515 no 4_555
H49 H57 2.9706 no 4_555
H51 Cl3 3.3333 no 2_756
H51 H37 2.6875 no 2_756
H51 H73 2.9832 no 2_656
H52 C38 3.5013 no 2_756
H52 C39 3.5007 no 2_756
H52 H37 2.6222 no 2_756
H52 H41 2.9204 no 2_756
H52 H42 3.3225 no 2_756
H53 Cl3 3.2746 no 2_756
H53 H37 3.4836 no 2_756
H53 H42 3.5386 no 2_756
H54 C21 3.4149 no 1_455
H54 H15 3.0333 no 1_455
H54 H16 3.0291 no 1_455
H55 Cl6 2.8095 no 2_656
H55 H16 3.5504 no 1_455
H56 H10 3.1528 no 1_455
H56 H11 3.3554 no 1_455
H56 H16 3.0430 no 1_455
H57 C41 3.5116 no 4_554
H57 C42 3.5497 no 4_554
H57 H43 2.8341 no 4_554
H57 H48 2.8774 no 4_554
H57 H49 2.9706 no 4_554
H58 H43 3.1193 no 4_554
H59 C42 3.5771 no 4_554
H59 H43 3.4522 no 4_554
H59 H48 2.6660 no 4_554
H60 C76 3.4253 no 4_555
H60 H15 3.0449 no 1_455
H61 C29 3.3863 no 1_455
H61 H15 3.5726 no 1_455
H61 H26 3.3127 no 1_455
H61 H28 2.6300 no 1_455
H62 Cl1 2.7820 no 4_454
H62 Cl2 3.5873 no 1_455
H62 H26 3.5238 no 1_455
H62 H28 3.5076 no 1_455
H64 H69 2.9594 no 3_656
H65 C61 3.3665 no 3_656
H65 H29 3.4175 no 3_756
H65 H71 2.4914 no 3_656
H65 H76 3.5268 no 3_656
H66 C31 3.0597 no 3_756
H66 C59 3.3003 no 3_656
H66 H29 2.9094 no 3_756
H66 H30 3.0985 no 3_756
H66 H31 2.6680 no 3_756
H66 H68 2.7497 no 3_656
H66 H69 2.9767 no 3_656
H66 H71 3.1528 no 3_656
H67 H29 3.4582 no 3_756
H67 H31 3.1013 no 3_756
H68 C32 3.4929 no 3_656
H68 C58 3.5868 no 3_656
H68 H30 2.9039 no 1_455
H68 H32 2.7170 no 3_656
H68 H66 2.7497 no 3_656
H68 H69 3.2813 no 3_656
H69 C32 3.1264 no 3_656
H69 C57 3.4796 no 3_656
H69 C59 3.4178 no 3_656
H69 H32 2.6021 no 3_656
H69 H33 2.8584 no 3_656
H69 H34 3.5084 no 3_656
H69 H64 2.9594 no 3_656
H69 H66 2.9767 no 3_656
H69 H68 3.2813 no 3_656
H69 H69 3.0326 no 3_656
H69 H77 3.3814 no 3_656
H70 C32 3.3112 no 3_656
H70 H27 2.9430 no 1_455
H70 H28 3.5865 no 1_455
H70 H32 2.8979 no 3_656
H70 H33 3.2388 no 3_656
H70 H34 3.2567 no 3_656
H71 C58 3.2179 no 3_656
H71 H29 2.7448 no 1_455
H71 H65 2.4914 no 3_656
H71 H66 3.1528 no 3_656
H72 Cl3 3.5502 no 1_455
H72 H29 3.1714 no 1_455
H72 H37 3.5290 no 1_455
H72 H39 3.0711 no 1_455
H73 Cl4 3.4206 no 2_646
H73 H51 2.9832 no 2_646
H74 H10 3.1306 no 2_746
H75 H13 3.5953 no 2_746
H76 C18 3.5848 no 2_746
H76 H9 3.1795 no 2_746
H76 H10 3.0892 no 2_746
H76 H65 3.5268 no 3_656
H77 H69 3.3814 no 3_656
H79 C11 3.2134 no 1_455
H79 H1 2.9951 no 1_455
H79 H2 2.7749 no 1_455
H79 H3 3.3682 no 1_455
H80 H2 3.4772 no 1_455
H80 H3 3.4901 no 1_455
H81 C38 3.2936 no 1_455
H81 H2 3.1677 no 1_455
H81 H38 2.7374 no 1_455
H81 H39 3.0668 no 1_455
H82 C75 3.5186 no 3_656
H82 C76 3.1582 no 3_656
H83 C71 3.5898 no 3_756

loop_
_geom_torsion_atom_site_label_1
_geom_torsion_atom_site_label_2
_geom_torsion_atom_site_label_3
_geom_torsion_atom_site_label_4
_geom_torsion
_geom_torsion_publ_flag
Ag(4) Ag(1) N(11) N(12) -82.4(8) no
Ag(4) Ag(1) N(11) C(14) 121.9(10) no
N(11) Ag(1) Ag(4) N(41) 31.7(4) no
N(11) Ag(1) Ag(4) N(62) -148.7(4) no
Ag(4) Ag(1) N(32) N(31) 75.5(8) no
Ag(4) Ag(1) N(32) C(36) -115.5(8) no
N(32) Ag(1) Ag(4) N(41) -147.8(4) no
N(32) Ag(1) Ag(4) N(62) 31.8(4) no
Ag(5) Ag(2) N(12) N(11) 74.4(8) no
Ag(5) Ag(2) N(12) C(16) -121.5(9) no
N(12) Ag(2) Ag(5) N(42) 36.1(4) no
N(12) Ag(2) Ag(5) N(51) -145.8(4) no
Ag(5) Ag(2) N(21) N(22) -86.7(7) no
Ag(5) Ag(2) N(21) C(24) 115.3(10) no
N(21) Ag(2) Ag(5) N(42) -145.8(4) no
N(21) Ag(2) Ag(5) N(51) 32.3(4) no
Ag(6) Ag(3) N(22) N(21) 79.3(7) no
Ag(6) Ag(3) N(22) C(26) -111.7(8) no
N(22) Ag(3) Ag(6) N(52) 32.4(4) no
N(22) Ag(3) Ag(6) N(61) -143.8(4) no
Ag(6) Ag(3) N(31) N(32) -91.2(7) no
Ag(6) Ag(3) N(31) C(34) 107.9(9) no
N(31) Ag(3) Ag(6) N(52) -149.2(4) no
N(31) Ag(3) Ag(6) N(61) 34.6(4) no
Ag(1) Ag(4) N(41) N(42) 79.6(7) no
Ag(1) Ag(4) N(41) C(44) -108.4(9) no
Ag(1) Ag(4) N(62) N(61) -91.4(9) no
Ag(1) Ag(4) N(62) C(66) 106.0(9) no
Ag(2) Ag(5) N(42) N(41) -87.7(7) no
Ag(2) Ag(5) N(42) C(46) 109.0(9) no
Ag(2) Ag(5) N(51) N(52) 77.3(8) no
Ag(2) Ag(5) N(51) C(54) -110.9(8) no
Ag(3) Ag(6) N(52) N(51) -83.2(6) no
Ag(3) Ag(6) N(52) C(56) 115.4(9) no
Ag(3) Ag(6) N(61) N(62) 72.0(8) no
Ag(3) Ag(6) N(61) C(64) -116.7(9) no
Ag(1) N(11) N(12) Ag(2) 5.9(13) no
Ag(1) N(11) N(12) C(16) -161.4(7) no
Ag(1) N(11) C(14) C(13) -22(2) no
Ag(1) N(11) C(14) C(15) 159.3(9) no
N(12) N(11) C(14) C(13) 180.0(11) no
N(12) N(11) C(14) C(15) 1.6(15) no
C(14) N(11) N(12) Ag(2) 166.0(10) no
C(14) N(11) N(12) C(16) -1.3(15) no
Ag(2) N(12) C(16) C(15) -164.9(8) no
Ag(2) N(12) C(16) C(17) 15(2) no
N(11) N(12) C(16) C(15) 0.5(15) no
N(11) N(12) C(16) C(17) -179.5(11) no
Ag(2) N(21) N(22) Ag(3) 9.2(12) no
Ag(2) N(21) N(22) C(26) -161.9(6) no
Ag(2) N(21) C(24) C(23) -19.7(17) no
Ag(2) N(21) C(24) C(25) 159.4(8) no
N(22) N(21) C(24) C(23) 179.8(9) no
N(22) N(21) C(24) C(25) -1.1(13) no
C(24) N(21) N(22) Ag(3) 171.9(9) no
C(24) N(21) N(22) C(26) 0.8(12) no
Ag(3) N(22) C(26) C(25) -170.1(7) no
Ag(3) N(22) C(26) C(27) 9.8(18) no
N(21) N(22) C(26) C(25) -0.2(14) no
N(21) N(22) C(26) C(27) 179.7(10) no
Ag(3) N(31) N(32) Ag(1) 6.2(12) no
Ag(3) N(31) N(32) C(36) -164.7(6) no
Ag(3) N(31) C(34) C(33) -15.9(18) no
Ag(3) N(31) C(34) C(35) 161.9(7) no
N(32) N(31) C(34) C(33) -178.0(10) no
N(32) N(31) C(34) C(35) -0.3(14) no
C(34) N(31) N(32) Ag(1) 170.6(9) no
C(34) N(31) N(32) C(36) -0.3(13) no
Ag(1) N(32) C(36) C(35) -169.4(8) no
Ag(1) N(32) C(36) C(37) 8.5(19) no
N(31) N(32) C(36) C(35) 0.7(13) no
N(31) N(32) C(36) C(37) 178.6(10) no
Ag(4) N(41) N(42) Ag(5) 7.6(11) no
Ag(4) N(41) N(42) C(46) 173.8(6) no
Ag(4) N(41) C(44) C(43) 7(2) no
Ag(4) N(41) C(44) C(45) -172.6(8) no
N(42) N(41) C(44) C(43) 179.1(10) no
N(42) N(41) C(44) C(45) 0.0(14) no
C(44) N(41) N(42) Ag(5) -166.4(9) no
C(44) N(41) N(42) C(46) -0.2(13) no
Ag(5) N(42) C(46) C(45) 164.6(8) no
Ag(5) N(42) C(46) C(47) -13.9(18) no
N(41) N(42) C(46) C(45) 0.2(13) no
N(41) N(42) C(46) C(47) -178.3(10) no
Ag(5) N(51) N(52) Ag(6) 7.5(12) no
Ag(5) N(51) N(52) C(56) 173.2(6) no
Ag(5) N(51) C(54) C(53) 6.1(18) no
Ag(5) N(51) C(54) C(55) -172.6(7) no
N(52) N(51) C(54) C(53) 178.8(10) no
N(52) N(51) C(54) C(55) 0.0(14) no
C(54) N(51) N(52) Ag(6) -165.8(9) no
C(54) N(51) N(52) C(56) -0.1(13) no
Ag(6) N(52) C(56) C(55) 162.8(8) no
Ag(6) N(52) C(56) C(57) -15.9(18) no
N(51) N(52) C(56) C(55) 0.1(13) no
N(51) N(52) C(56) C(57) -178.5(10) no
Ag(6) N(61) N(62) Ag(4) 8.3(14) no
Ag(6) N(61) N(62) C(66) 173.8(7) no
Ag(6) N(61) C(64) C(63) 7(2) no
Ag(6) N(61) C(64) C(65) -172.0(8) no
N(62) N(61) C(64) C(63) 179.2(11) no
N(62) N(61) C(64) C(65) -0.0(15) no
C(64) N(61) N(62) Ag(4) -164.7(10) no
C(64) N(61) N(62) C(66) 0.8(14) no
Ag(4) N(62) C(66) C(65) 163.3(8) no
Ag(4) N(62) C(66) C(67) -14.7(19) no
N(61) N(62) C(66) C(65) -1.1(15) no
N(61) N(62) C(66) C(67) -179.2(11) no
C(11) C(13) C(14) N(11) 105.9(17) no
C(11) C(13) C(14) C(15) -76(2) no
C(12) C(13) C(14) N(11) -117.0(17) no
C(12) C(13) C(14) C(15) 61(3) no
N(11) C(14) C(15) Cl(1) -179.9(11) no
N(11) C(14) C(15) C(16) -1.3(16) no
C(13) C(14) C(15) Cl(1) 2(3) no
C(13) C(14) C(15) C(16) -179.5(16) no
Cl(1) C(15) C(16) N(12) 179.1(10) no
Cl(1) C(15) C(16) C(17) -1(3) no
C(14) C(15) C(16) N(12) 0.5(17) no
C(14) C(15) C(16) C(17) -179.5(14) no
N(12) C(16) C(17) C(18) -114.8(15) no
N(12) C(16) C(17) C(19) 116.8(15) no
C(15) C(16) C(17) C(18) 65(3) no
C(15) C(16) C(17) C(19) -63(3) no
C(21) C(23) C(24) N(21) 109.0(15) no
C(21) C(23) C(24) C(25) -70(2) no
C(22) C(23) C(24) N(21) -123.5(15) no
C(22) C(23) C(24) C(25) 58(3) no
N(21) C(24) C(25) Cl(2) -179.8(10) no
N(21) C(24) C(25) C(26) 1.0(15) no
C(23) C(24) C(25) Cl(2) -1(3) no
C(23) C(24) C(25) C(26) 179.9(14) no
Cl(2) C(25) C(26) N(22) -179.7(10) no
Cl(2) C(25) C(26) C(27) 0(3) no
C(24) C(25) C(26) N(22) -0.5(16) no
C(24) C(25) C(26) C(27) 179.6(13) no
N(22) C(26) C(27) C(28) 119.2(15) no
N(22) C(26) C(27) C(29) -117.2(15) no
C(25) C(26) C(27) C(28) -61(3) no
C(25) C(26) C(27) C(29) 63(2) no
C(31) C(33) C(34) N(31) 116.2(18) no
C(31) C(33) C(34) C(35) -61(3) no
C(32) C(33) C(34) N(31) -118.4(15) no
C(32) C(33) C(34) C(35) 65(2) no
N(31) C(34) C(35) Cl(3) -178.6(11) no
N(31) C(34) C(35) C(36) 0.7(15) no
C(33) C(34) C(35) Cl(3) -1(3) no
C(33) C(34) C(35) C(36) 178.1(14) no
Cl(3) C(35) C(36) N(32) 178.4(10) no
Cl(3) C(35) C(36) C(37) 1(3) no
C(34) C(35) C(36) N(32) -0.8(16) no
C(34) C(35) C(36) C(37) -178.5(13) no
N(32) C(36) C(37) C(38) -109.6(14) no
N(32) C(36) C(37) C(39) 123.1(13) no
C(35) C(36) C(37) C(38) 67.7(19) no
C(35) C(36) C(37) C(39) -60(2) no
C(41) C(43) C(44) N(41) 85(3) no
C(41) C(43) C(44) C(45) -96(3) no
C(42) C(43) C(44) N(41) -86(3) no
C(42) C(43) C(44) C(45) 93(3) no
N(41) C(44) C(45) Cl(4) 178.2(11) no
N(41) C(44) C(45) C(46) 0.1(17) no
C(43) C(44) C(45) Cl(4) -1(3) no
C(43) C(44) C(45) C(46) -178.8(17) no
Cl(4) C(45) C(46) N(42) -178.2(11) no
Cl(4) C(45) C(46) C(47) -0(3) no
C(44) C(45) C(46) N(42) -0.2(17) no
C(44) C(45) C(46) C(47) 177.8(15) no
N(42) C(46) C(47) C(48) -129.5(14) no
N(42) C(46) C(47) C(49) 104.5(15) no
C(45) C(46) C(47) C(48) 53(3) no
C(45) C(46) C(47) C(49) -73(3) no
C(51) C(53) C(54) N(51) 125.3(14) no
C(51) C(53) C(54) C(55) -56(2) no
C(52) C(53) C(54) N(51) -108.6(15) no
C(52) C(53) C(54) C(55) 70(2) no
N(51) C(54) C(55) Cl(5) 178.9(10) no
N(51) C(54) C(55) C(56) 0.1(15) no
C(53) C(54) C(55) Cl(5) 0(3) no
C(53) C(54) C(55) C(56) -178.5(14) no
Cl(5) C(55) C(56) N(52) -178.9(9) no
Cl(5) C(55) C(56) C(57) -0(3) no
C(54) C(55) C(56) N(52) -0.1(15) no
C(54) C(55) C(56) C(57) 178.3(13) no
N(52) C(56) C(57) C(58) -118.3(13) no
N(52) C(56) C(57) C(59) 119.8(13) no
C(55) C(56) C(57) C(58) 63.4(19) no
C(55) C(56) C(57) C(59) -58(2) no
C(61) C(63) C(64) N(61) -115.3(15) no
C(61) C(63) C(64) C(65) 64(2) no
C(62) C(63) C(64) N(61) 120.3(15) no
C(62) C(63) C(64) C(65) -61(3) no
N(61) C(64) C(65) Cl(6) -179.6(12) no
N(61) C(64) C(65) C(66) -0.7(17) no
C(63) C(64) C(65) Cl(6) 1(3) no
C(63) C(64) C(65) C(66) -179.8(15) no
Cl(6) C(65) C(66) N(62) -179.9(11) no
Cl(6) C(65) C(66) C(67) -2(3) no
C(64) C(65) C(66) N(62) 1.1(18) no
C(64) C(65) C(66) C(67) 178.8(15) no
N(62) C(66) C(67) C(68) 106.6(16) no
N(62) C(66) C(67) C(69) -117.9(16) no
C(65) C(66) C(67) C(68) -71(3) no
C(65) C(66) C(67) C(69) 65(3) no
C(71) C(72) C(73) C(74) 177(8) no
C(72) C(73) C(74) C(75) -159(12) no
C(73) C(74) C(75) C(76) -172(5) no
